data_7126046
loop_
_publ_author_name
'Sharma, Mahendra K.'
'Blomeyer, Sebastian'
'Neumann, Beate'
'Stammler, Hans-Georg'
'Hinz, Alexander'
'van Gastel, Maurice'
'Ghadwal, Rajendra S.'

_publ_section_title
;
 Isolation of singlet carbene derived 2-arsa-1,3-butadiene radical cations
 and dications.
;
_journal_issue 24
_journal_name_full 'Chemical communications (Cambridge, England)'
_journal_page_first 3575
_journal_page_last 3578
_journal_paper_doi 10.1039/d0cc00624f
_journal_volume 56
_journal_year 2020
_chemical_formula_moiety 'C54 H72 As N3, Cl4 Ga'
_chemical_formula_sum 'C54 H72 As Cl4 Ga N3'
_chemical_formula_weight 1049.58
_space_group_crystal_system triclinic
_space_group_IT_number 2
_space_group_name_Hall '-P 1'
_space_group_name_H-M_alt 'P -1'
_atom_sites_solution_hydrogens geom
_atom_sites_solution_primary dual
_audit_creation_date 2019-08-07
_audit_creation_method
;
Olex2 1.3-ac4
(compiled 2018.12.18 svn.r3554 for Rigaku Oxford Diffraction, GUI svn.r1)
;
_audit_update_record
;
2019-11-19 deposited with the CCDC.	2020-02-19 downloaded from the CCDC.
;
_cell_angle_alpha 76.229(2)
_cell_angle_beta 89.254(2)
_cell_angle_gamma 88.856(2)
_cell_formula_units_Z 4
_cell_length_a 11.4502(3)
_cell_length_b 19.3524(5)
_cell_length_c 25.1018(7)
_cell_measurement_reflns_used 19253
_cell_measurement_temperature 99.99(16)
_cell_measurement_theta_max 30.3970
_cell_measurement_theta_min 1.9580
_cell_volume 5401.1(3)
_computing_cell_refinement 'CrysAlisPro 1.171.40.56a (Rigaku OD, 2019)'
_computing_data_collection 'CrysAlisPro 1.171.40.56a (Rigaku OD, 2019)'
_computing_data_reduction 'CrysAlisPro 1.171.40.56a (Rigaku OD, 2019)'
_computing_molecular_graphics 'Olex2 (Dolomanov et al., 2009)'
_computing_publication_material 'Olex2 (Dolomanov et al., 2009)'
_computing_structure_refinement 'ShelXL (Sheldrick, 2015)'
_computing_structure_solution 'ShelXT (Sheldrick, 2015)'
_diffrn_ambient_environment N~2~
_diffrn_ambient_temperature 99.99(16)
_diffrn_detector 'CCD plate'
_diffrn_detector_area_resol_mean 8.0951
_diffrn_detector_type Eos
_diffrn_measured_fraction_theta_full 0.998
_diffrn_measured_fraction_theta_max 0.908
_diffrn_measurement_details
;
List of Runs (angles in degrees, time in seconds):

  # Type    Start    End  Width  t~exp~   \w     \q     \k     \f   Frames
#--------------------------------------------------------------------------
  1  \w     -4.00  42.00   1.00   49.50    --   26.03  77.00-180.00   46
  2  \w     -4.00  42.00   1.00   49.50    --   26.03  77.00  30.00   46
  3  \w      1.00  98.00   1.00   49.50    --   26.03  38.00-180.00   97
  4  \w    -15.00  68.00   1.00   49.50    --   26.03 -99.00 -30.00   83
  5  \w    -47.00  99.00   1.00   49.50    --   26.03   0.00  30.00  146
  6  \w    -42.00  56.00   1.00   49.50    --   26.03 -77.00  30.00   98
  7  \w    -15.00  68.00   1.00   49.50    --   26.03 -99.00-120.00   83
  8  \w     -4.00  42.00   1.00   49.50    --   26.03  77.00  90.00   46
  9  \w     -4.00  42.00   1.00   49.50    --   26.03  77.00 -30.00   46
 10  \w    -15.00  23.00   1.00   49.50    --   26.03 -99.00 120.00   38
;
_diffrn_measurement_device 'four-circle diffractometer'
_diffrn_measurement_device_type 'SuperNova, Single source at offset/far, Eos'
_diffrn_measurement_method '\w scans'
_diffrn_orient_matrix_type 'CrysAlisPro convention (1999,Acta A55,543-557)'
_diffrn_orient_matrix_UB_11 -0.0345595000
_diffrn_orient_matrix_UB_12 -0.0069268000
_diffrn_orient_matrix_UB_13 -0.0213324000
_diffrn_orient_matrix_UB_21 -0.0203447000
_diffrn_orient_matrix_UB_22 -0.0315519000
_diffrn_orient_matrix_UB_23 0.0180167000
_diffrn_orient_matrix_UB_31 -0.0472324000
_diffrn_orient_matrix_UB_32 0.0195185000
_diffrn_orient_matrix_UB_33 0.0081730000
_diffrn_radiation_monochromator mirror
_diffrn_radiation_probe x-ray
_diffrn_radiation_type MoK\a
_diffrn_radiation_wavelength 0.71073
_diffrn_reflns_av_R_equivalents 0.0596
_diffrn_reflns_av_unetI/netI 0.0807
_diffrn_reflns_Laue_measured_fraction_full 0.998
_diffrn_reflns_Laue_measured_fraction_max 0.908
_diffrn_reflns_limit_h_max 16
_diffrn_reflns_limit_h_min -16
_diffrn_reflns_limit_k_max 28
_diffrn_reflns_limit_k_min -28
_diffrn_reflns_limit_l_max 37
_diffrn_reflns_limit_l_min -37
_diffrn_reflns_number 96628
_diffrn_reflns_point_group_measured_fraction_full 0.998
_diffrn_reflns_point_group_measured_fraction_max 0.908
_diffrn_reflns_theta_full 25.242
_diffrn_reflns_theta_max 32.154
_diffrn_reflns_theta_min 1.517
_diffrn_source 'micro-focus sealed X-ray tube'
_diffrn_source_type 'SuperNova (Mo) X-ray Source'
_exptl_absorpt_coefficient_mu 1.352
_exptl_absorpt_correction_T_max 1.000
_exptl_absorpt_correction_T_min 0.709
_exptl_absorpt_correction_type gaussian
_exptl_absorpt_process_details
;
CrysAlisPro 1.171.40.56a (Rigaku Oxford Diffraction, 2019)
Numerical absorption correction based on gaussian integration over
			a multifaceted crystal model
Empirical absorption correction using spherical harmonics,
 implemented in SCALE3 ABSPACK scaling algorithm.
;
_exptl_crystal_colour 'metallic dark red'
_exptl_crystal_colour_lustre metallic
_exptl_crystal_colour_modifier dark
_exptl_crystal_colour_primary red
_exptl_crystal_density_diffrn 1.291
_exptl_crystal_description plate
_exptl_crystal_F_000 2196
_exptl_crystal_size_max 0.153
_exptl_crystal_size_mid 0.118
_exptl_crystal_size_min 0.029
_refine_diff_density_max 1.391
_refine_diff_density_min -0.694
_refine_diff_density_rms 0.106
_refine_ls_extinction_method none
_refine_ls_goodness_of_fit_ref 1.041
_refine_ls_hydrogen_treatment constr
_refine_ls_matrix_type full
_refine_ls_number_parameters 1167
_refine_ls_number_reflns 34476
_refine_ls_number_restraints 0
_refine_ls_restrained_S_all 1.041
_refine_ls_R_factor_all 0.0956
_refine_ls_R_factor_gt 0.0550
_refine_ls_shift/su_max 0.002
_refine_ls_shift/su_mean 0.000
_refine_ls_structure_factor_coef Fsqd
_refine_ls_weighting_details 'w=1/[\s^2^(Fo^2^)+(0.0506P)^2^+2.6202P] where P=(Fo^2^+2Fc^2^)/3'
_refine_ls_weighting_scheme calc
_refine_ls_wR_factor_gt 0.1135
_refine_ls_wR_factor_ref 0.1294
_reflns_Friedel_coverage 0.000
_reflns_number_gt 23488
_reflns_number_total 34476
_reflns_threshold_expression 'I > 2\s(I)'
_cod_data_source_file d0cc00624f2.cif
_cod_data_source_block compound3a
_cod_depositor_comments 'Adding full bibliography for 7126045--7126050.cif.'
_cod_database_code 7126046
_shelx_shelxl_version_number 2018/3
_chemical_oxdiff_formula 'C57 H79 As Cl4 Ga N3'
_shelx_space_group_comment
;
The symmetry employed for this shelxl refinement is uniquely defined
by the following loop, which should always be used as a source of
symmetry information in preference to the above space-group names.
They are only intended as comments.
;
_diffrn_oxdiff_digest_frames
;
014a6d4cd053fd2c42fe317489a5b552580075943dd
;
_reflns_odcompleteness_completeness 99.84
_reflns_odcompleteness_iscentric 1
_reflns_odcompleteness_theta 30.01
_olex2_refinement_description
;
1. Fixed Uiso
 At 1.2 times of:
  All C(H) groups, All C(H,H) groups
 At 1.5 times of:
  All C(H,H,H) groups
2.a Ternary CH refined with riding coordinates:
 C10(H10), C13(H13), C22(H22), C25(H25), C49(H49), C52(H52), C64(H64),
 C67(H67), C76(H76), C79(H79), C103(H103), C106(H106)
2.b Secondary CH2 refined with riding coordinates:
 C37(H37A,H37B), C91(H91A,H91B)
2.c Aromatic/amide H refined with riding coordinates:
 C2(H2), C3(H3), C6(H6), C7(H7), C8(H8), C18(H18), C19(H19), C20(H20),
 C30(H30), C31(H31), C32(H32), C33(H33), C34(H34), C45(H45), C46(H46), C47(H47),
  C56(H56), C57(H57), C60(H60), C61(H61), C62(H62), C72(H72), C73(H73),
 C74(H74), C84(H84), C85(H85), C86(H86), C87(H87), C88(H88), C99(H99),
 C100(H100), C101(H101)
2.d Idealised Me refined as rotating group:
 C11(H11A,H11B,H11C), C12(H12A,H12B,H12C), C14(H14A,H14B,H14C), C15(H15A,H15B,
 H15C), C23(H23A,H23B,H23C), C24(H24A,H24B,H24C), C26(H26A,H26B,H26C), C27(H27A,
 H27B,H27C), C39(H39A,H39B,H39C), C40(H40A,H40B,H40C), C41(H41A,H41B,H41C),
 C42(H42A,H42B,H42C), C50(H50A,H50B,H50C), C51(H51A,H51B,H51C), C53(H53A,H53B,
 H53C), C54(H54A,H54B,H54C), C65(H65A,H65B,H65C), C66(H66A,H66B,H66C), C68(H68A,
 H68B,H68C), C69(H69A,H69B,H69C), C77(H77A,H77B,H77C), C78(H78A,H78B,H78C),
 C80(H80A,H80B,H80C), C81(H81A,H81B,H81C), C93(H93A,H93B,H93C), C94(H94A,H94B,
 H94C), C95(H95A,H95B,H95C), C96(H96A,H96B,H96C), C104(H10A,H10B,H10C),
 C105(H10D,H10E,H10F), C107(H10G,H10H,H10I), C108(H10J,H10K,H10L)
;
_olex2_date_sample_data_collection 2019-08-06
_olex2_submission_special_instructions 'No special instructions were received'
_oxdiff_exptl_absorpt_empirical_details
;
Empirical correction (ABSPACK) includes:
- Absorption correction using spherical harmonics
- Frame scaling
;
_oxdiff_exptl_absorpt_empirical_full_max 1.325
_oxdiff_exptl_absorpt_empirical_full_min 0.819

loop_
_space_group_symop_operation_xyz
'x, y, z'
'-x, -y, -z'

loop_
_atom_site_label
_atom_site_type_symbol
_atom_site_fract_x
_atom_site_fract_y
_atom_site_fract_z
_atom_site_U_iso_or_equiv
_atom_site_adp_type
_atom_site_occupancy
_atom_site_site_symmetry_order
_atom_site_calc_flag
_atom_site_refinement_flags_posn
_atom_site_refinement_flags_adp
_atom_site_refinement_flags_occupancy
_atom_site_disorder_assembly
_atom_site_disorder_group
As1 As 0.06586(2) 0.21244(2) 0.27626(2) 0.01400(6) Uani 1 1 d . . . . .
N1 N -0.02129(18) 0.28872(11) 0.14379(8) 0.0133(4) Uani 1 1 d . . . . .
N2 N 0.16217(18) 0.30308(11) 0.11897(8) 0.0142(4) Uani 1 1 d . . . . .
N3 N 0.06150(18) 0.20021(11) 0.39024(8) 0.0134(4) Uani 1 1 d . . . . .
C1 C 0.0887(2) 0.29218(13) 0.16409(10) 0.0121(5) Uani 1 1 d . . . . .
C2 C -0.0153(2) 0.29737(14) 0.08756(10) 0.0168(5) Uani 1 1 d . . . . .
H2 H -0.078100 0.297024 0.064506 0.020 Uiso 1 1 calc R . . . .
C3 C 0.0969(2) 0.30636(14) 0.07213(10) 0.0166(5) Uani 1 1 d . . . . .
H3 H 0.125912 0.313497 0.036488 0.020 Uiso 1 1 calc R . . . .
C4 C -0.1299(2) 0.26986(14) 0.17402(9) 0.0147(5) Uani 1 1 d . . . . .
C5 C -0.1650(2) 0.19958(14) 0.18198(10) 0.0168(5) Uani 1 1 d . . . . .
C6 C -0.2712(2) 0.18160(15) 0.20932(11) 0.0205(6) Uani 1 1 d . . . . .
H6 H -0.297972 0.135350 0.214886 0.025 Uiso 1 1 calc R . . . .
C7 C -0.3372(2) 0.23184(16) 0.22827(11) 0.0227(6) Uani 1 1 d . . . . .
H7 H -0.405493 0.218549 0.248242 0.027 Uiso 1 1 calc R . . . .
C8 C -0.3015(2) 0.30174(16) 0.21745(11) 0.0208(6) Uani 1 1 d . . . . .
H8 H -0.347735 0.335193 0.229441 0.025 Uiso 1 1 calc R . . . .
C9 C -0.1979(2) 0.32333(14) 0.18901(10) 0.0153(5) Uani 1 1 d . . . . .
C10 C -0.0969(3) 0.14445(15) 0.15888(11) 0.0222(6) Uani 1 1 d . . . . .
H10 H -0.020399 0.164336 0.146611 0.027 Uiso 1 1 calc R . . . .
C11 C -0.1602(3) 0.13207(17) 0.10840(13) 0.0328(7) Uani 1 1 d . . . . .
H11A H -0.235277 0.111956 0.119315 0.049 Uiso 1 1 calc GR . . . .
H11B H -0.114620 0.099922 0.092388 0.049 Uiso 1 1 calc GR . . . .
H11C H -0.170294 0.176583 0.081965 0.049 Uiso 1 1 calc GR . . . .
C12 C -0.0760(3) 0.07389(16) 0.20089(13) 0.0290(7) Uani 1 1 d . . . . .
H12A H -0.033575 0.082318 0.231399 0.043 Uiso 1 1 calc GR . . . .
H12B H -0.031635 0.042039 0.184091 0.043 Uiso 1 1 calc GR . . . .
H12C H -0.149733 0.053042 0.213535 0.043 Uiso 1 1 calc GR . . . .
C13 C -0.1666(2) 0.40138(14) 0.17182(10) 0.0173(5) Uani 1 1 d . . . . .
H13 H -0.082016 0.405027 0.175519 0.021 Uiso 1 1 calc R . . . .
C14 C -0.1981(3) 0.43215(15) 0.11146(11) 0.0227(6) Uani 1 1 d . . . . .
H14A H -0.280090 0.426427 0.106530 0.034 Uiso 1 1 calc GR . . . .
H14B H -0.154046 0.407448 0.088732 0.034 Uiso 1 1 calc GR . . . .
H14C H -0.180014 0.481809 0.101365 0.034 Uiso 1 1 calc GR . . . .
C15 C -0.2269(3) 0.44762(16) 0.20579(11) 0.0246(6) Uani 1 1 d . . . . .
H15A H -0.192751 0.493906 0.197338 0.037 Uiso 1 1 calc GR . . . .
H15B H -0.217295 0.425939 0.244091 0.037 Uiso 1 1 calc GR . . . .
H15C H -0.308634 0.452125 0.197300 0.037 Uiso 1 1 calc GR . . . .
C16 C 0.2882(2) 0.29094(14) 0.11835(9) 0.0143(5) Uani 1 1 d . . . . .
C17 C 0.3598(2) 0.34772(14) 0.09382(10) 0.0165(5) Uani 1 1 d . . . . .
C18 C 0.4792(2) 0.33172(16) 0.08873(11) 0.0216(6) Uani 1 1 d . . . . .
H18 H 0.529486 0.367822 0.072138 0.026 Uiso 1 1 calc R . . . .
C19 C 0.5231(2) 0.26354(17) 0.10787(11) 0.0250(6) Uani 1 1 d . . . . .
H19 H 0.602696 0.254431 0.105004 0.030 Uiso 1 1 calc R . . . .
C20 C 0.4495(2) 0.20883(16) 0.13123(11) 0.0226(6) Uani 1 1 d . . . . .
H20 H 0.480634 0.163180 0.143893 0.027 Uiso 1 1 calc R . . . .
C21 C 0.3297(2) 0.22022(14) 0.13634(10) 0.0183(5) Uani 1 1 d . . . . .
C22 C 0.3157(2) 0.42367(14) 0.07208(11) 0.0195(5) Uani 1 1 d . . . . .
H22 H 0.242000 0.429642 0.090894 0.023 Uiso 1 1 calc R . . . .
C23 C 0.2924(3) 0.44006(17) 0.01012(11) 0.0281(7) Uani 1 1 d . . . . .
H23A H 0.363616 0.434128 -0.009052 0.042 Uiso 1 1 calc GR . . . .
H23B H 0.264105 0.488197 -0.002109 0.042 Uiso 1 1 calc GR . . . .
H23C H 0.235020 0.408091 0.002828 0.042 Uiso 1 1 calc GR . . . .
C24 C 0.4022(3) 0.47841(16) 0.08290(12) 0.0262(6) Uani 1 1 d . . . . .
H24A H 0.430812 0.463203 0.119690 0.039 Uiso 1 1 calc GR . . . .
H24B H 0.363306 0.523832 0.078308 0.039 Uiso 1 1 calc GR . . . .
H24C H 0.466432 0.482381 0.057460 0.039 Uiso 1 1 calc GR . . . .
C25 C 0.2498(3) 0.15725(15) 0.15638(11) 0.0220(6) Uani 1 1 d . . . . .
H25 H 0.180311 0.174641 0.172707 0.026 Uiso 1 1 calc R . . . .
C26 C 0.2093(3) 0.12856(15) 0.10801(12) 0.0248(6) Uani 1 1 d . . . . .
H26A H 0.165430 0.164920 0.083138 0.037 Uiso 1 1 calc GR . . . .
H26B H 0.160835 0.088039 0.121309 0.037 Uiso 1 1 calc GR . . . .
H26C H 0.276085 0.114721 0.089244 0.037 Uiso 1 1 calc GR . . . .
C27 C 0.3050(3) 0.09708(17) 0.20039(12) 0.0355(8) Uani 1 1 d . . . . .
H27A H 0.363687 0.072683 0.183816 0.053 Uiso 1 1 calc GR . . . .
H27B H 0.245749 0.064201 0.216967 0.053 Uiso 1 1 calc GR . . . .
H27C H 0.340022 0.116689 0.227941 0.053 Uiso 1 1 calc GR . . . .
C28 C 0.1240(2) 0.28730(13) 0.21946(9) 0.0131(5) Uani 1 1 d . . . . .
C29 C 0.2219(2) 0.33195(14) 0.22635(10) 0.0146(5) Uani 1 1 d . . . . .
C30 C 0.2183(2) 0.40532(14) 0.20352(10) 0.0170(5) Uani 1 1 d . . . . .
H30 H 0.155195 0.425554 0.182053 0.020 Uiso 1 1 calc R . . . .
C31 C 0.3081(2) 0.44826(16) 0.21256(11) 0.0220(6) Uani 1 1 d . . . . .
H31 H 0.304202 0.497021 0.197409 0.026 Uiso 1 1 calc R . . . .
C32 C 0.4032(2) 0.41902(17) 0.24395(11) 0.0243(6) Uani 1 1 d . . . . .
H32 H 0.463118 0.448037 0.249814 0.029 Uiso 1 1 calc R . . . .
C33 C 0.4091(2) 0.34667(16) 0.26655(11) 0.0219(6) Uani 1 1 d . . . . .
H33 H 0.473323 0.326967 0.287405 0.026 Uiso 1 1 calc R . . . .
C34 C 0.3194(2) 0.30317(15) 0.25828(10) 0.0181(5) Uani 1 1 d . . . . .
H34 H 0.323759 0.254561 0.273977 0.022 Uiso 1 1 calc R . . . .
C35 C 0.0650(2) 0.24740(13) 0.34156(10) 0.0125(5) Uani 1 1 d . . . . .
C36 C 0.0435(2) 0.32260(14) 0.35039(10) 0.0146(5) Uani 1 1 d . . . . .
C37 C -0.0126(2) 0.30549(14) 0.40836(10) 0.0168(5) Uani 1 1 d . . . . .
H37A H 0.007561 0.341383 0.427684 0.020 Uiso 1 1 calc R . . . .
H37B H -0.097009 0.304648 0.405752 0.020 Uiso 1 1 calc R . . . .
C38 C 0.0345(2) 0.23268(14) 0.43883(10) 0.0158(5) Uani 1 1 d . . . . .
C39 C -0.0425(2) 0.36525(15) 0.30860(11) 0.0209(6) Uani 1 1 d . . . . .
H39A H -0.005255 0.378102 0.273217 0.031 Uiso 1 1 calc GR . . . .
H39B H -0.066743 0.407570 0.319636 0.031 Uiso 1 1 calc GR . . . .
H39C H -0.109415 0.336888 0.306696 0.031 Uiso 1 1 calc GR . . . .
C40 C 0.1565(2) 0.36467(15) 0.34909(11) 0.0194(5) Uani 1 1 d . . . . .
H40A H 0.215797 0.334310 0.369667 0.029 Uiso 1 1 calc GR . . . .
H40B H 0.141802 0.404501 0.364997 0.029 Uiso 1 1 calc GR . . . .
H40C H 0.182420 0.381443 0.311802 0.029 Uiso 1 1 calc GR . . . .
C41 C -0.0555(2) 0.19067(15) 0.47776(11) 0.0221(6) Uani 1 1 d . . . . .
H41A H -0.066168 0.211269 0.508743 0.033 Uiso 1 1 calc GR . . . .
H41B H -0.028805 0.142212 0.490103 0.033 Uiso 1 1 calc GR . . . .
H41C H -0.128399 0.191990 0.459059 0.033 Uiso 1 1 calc GR . . . .
C42 C 0.1455(2) 0.23597(16) 0.47124(10) 0.0209(6) Uani 1 1 d . . . . .
H42A H 0.204807 0.260451 0.446942 0.031 Uiso 1 1 calc GR . . . .
H42B H 0.172528 0.188537 0.487833 0.031 Uiso 1 1 calc GR . . . .
H42C H 0.128984 0.260983 0.499301 0.031 Uiso 1 1 calc GR . . . .
C43 C 0.0807(2) 0.12433(14) 0.39724(9) 0.0147(5) Uani 1 1 d . . . . .
C44 C -0.0152(2) 0.07994(15) 0.39797(10) 0.0194(5) Uani 1 1 d . . . . .
C45 C 0.0062(3) 0.00677(15) 0.40636(12) 0.0253(6) Uani 1 1 d . . . . .
H45 H -0.056450 -0.023424 0.407384 0.030 Uiso 1 1 calc R . . . .
C46 C 0.1179(3) -0.02166(16) 0.41315(13) 0.0284(7) Uani 1 1 d . . . . .
H46 H 0.130357 -0.070444 0.418416 0.034 Uiso 1 1 calc R . . . .
C47 C 0.2110(3) 0.02272(15) 0.41207(12) 0.0243(6) Uani 1 1 d . . . . .
H47 H 0.285966 0.002963 0.417180 0.029 Uiso 1 1 calc R . . . .
C48 C 0.1966(2) 0.09636(14) 0.40357(10) 0.0181(5) Uani 1 1 d . . . . .
C49 C -0.1420(2) 0.10624(15) 0.38907(11) 0.0201(5) Uani 1 1 d . . . . .
H49 H -0.144079 0.157560 0.386576 0.024 Uiso 1 1 calc R . . . .
C50 C -0.1897(3) 0.09379(17) 0.33581(11) 0.0267(6) Uani 1 1 d . . . . .
H50A H -0.144240 0.119679 0.305420 0.040 Uiso 1 1 calc GR . . . .
H50B H -0.269607 0.109931 0.331676 0.040 Uiso 1 1 calc GR . . . .
H50C H -0.185243 0.043921 0.336764 0.040 Uiso 1 1 calc GR . . . .
C51 C -0.2227(3) 0.07016(17) 0.43681(12) 0.0287(7) Uani 1 1 d . . . . .
H51A H -0.231066 0.020961 0.436598 0.043 Uiso 1 1 calc GR . . . .
H51B H -0.298006 0.093450 0.432604 0.043 Uiso 1 1 calc GR . . . .
H51C H -0.189388 0.073590 0.470963 0.043 Uiso 1 1 calc GR . . . .
C52 C 0.3061(2) 0.14052(15) 0.39934(11) 0.0197(5) Uani 1 1 d . . . . .
H52 H 0.282780 0.190850 0.392296 0.024 Uiso 1 1 calc R . . . .
C53 C 0.3833(3) 0.12966(16) 0.35133(12) 0.0286(7) Uani 1 1 d . . . . .
H53A H 0.415462 0.082165 0.359880 0.043 Uiso 1 1 calc GR . . . .
H53B H 0.445519 0.163215 0.345314 0.043 Uiso 1 1 calc GR . . . .
H53C H 0.336967 0.136832 0.318789 0.043 Uiso 1 1 calc GR . . . .
C54 C 0.3790(3) 0.12165(18) 0.45214(13) 0.0310(7) Uani 1 1 d . . . . .
H54A H 0.331054 0.126675 0.482709 0.046 Uiso 1 1 calc GR . . . .
H54B H 0.443902 0.153100 0.448483 0.046 Uiso 1 1 calc GR . . . .
H54C H 0.407296 0.073417 0.458137 0.046 Uiso 1 1 calc GR . . . .
As2 As 0.42856(2) 0.21631(2) 0.77791(2) 0.01498(6) Uani 1 1 d . . . . .
N4 N 0.48561(18) 0.28322(12) 0.64415(8) 0.0148(4) Uani 1 1 d . . . . .
N5 N 0.30242(17) 0.30267(11) 0.62117(8) 0.0134(4) Uani 1 1 d . . . . .
N6 N 0.43431(18) 0.20516(11) 0.89141(8) 0.0141(4) Uani 1 1 d . . . . .
C55 C 0.3762(2) 0.28865(13) 0.66624(10) 0.0125(5) Uani 1 1 d . . . . .
C56 C 0.4800(2) 0.29448(15) 0.58759(10) 0.0180(5) Uani 1 1 d . . . . .
H56 H 0.542760 0.293924 0.563777 0.022 Uiso 1 1 calc R . . . .
C57 C 0.3674(2) 0.30632(14) 0.57351(10) 0.0177(5) Uani 1 1 d . . . . .
H57 H 0.338077 0.315368 0.538099 0.021 Uiso 1 1 calc R . . . .
C58 C 0.5965(2) 0.26395(15) 0.67154(10) 0.0167(5) Uani 1 1 d . . . . .
C59 C 0.6661(2) 0.31771(15) 0.68147(10) 0.0182(5) Uani 1 1 d . . . . .
C60 C 0.7765(2) 0.29684(17) 0.70398(11) 0.0251(6) Uani 1 1 d . . . . .
H60 H 0.824601 0.330554 0.712796 0.030 Uiso 1 1 calc R . . . .
C61 C 0.8143(2) 0.22716(18) 0.71318(11) 0.0276(7) Uani 1 1 d . . . . .
H61 H 0.887928 0.214518 0.727968 0.033 Uiso 1 1 calc R . . . .
C62 C 0.7448(2) 0.17556(17) 0.70083(11) 0.0260(7) Uani 1 1 d . . . . .
H62 H 0.773193 0.129054 0.706374 0.031 Uiso 1 1 calc R . . . .
C63 C 0.6328(2) 0.19241(15) 0.68019(11) 0.0206(6) Uani 1 1 d . . . . .
C64 C 0.6279(3) 0.39569(16) 0.66621(11) 0.0230(6) Uani 1 1 d . . . . .
H64 H 0.543517 0.398159 0.672679 0.028 Uiso 1 1 calc R . . . .
C65 C 0.6517(3) 0.42924(17) 0.60523(12) 0.0320(7) Uani 1 1 d . . . . .
H65A H 0.733680 0.425787 0.597617 0.048 Uiso 1 1 calc GR . . . .
H65B H 0.627475 0.478397 0.596844 0.048 Uiso 1 1 calc GR . . . .
H65C H 0.608708 0.404509 0.583138 0.048 Uiso 1 1 calc GR . . . .
C66 C 0.6873(3) 0.44069(18) 0.69977(13) 0.0326(7) Uani 1 1 d . . . . .
H66A H 0.679420 0.418433 0.738107 0.049 Uiso 1 1 calc GR . . . .
H66B H 0.651355 0.487188 0.692356 0.049 Uiso 1 1 calc GR . . . .
H66C H 0.768677 0.444808 0.690017 0.049 Uiso 1 1 calc GR . . . .
C67 C 0.5556(3) 0.13629(16) 0.66641(13) 0.0254(6) Uani 1 1 d . . . . .
H67 H 0.475160 0.155003 0.663633 0.030 Uiso 1 1 calc R . . . .
C68 C 0.5903(3) 0.1226(2) 0.61056(15) 0.0420(9) Uani 1 1 d . . . . .
H68A H 0.581201 0.165779 0.582608 0.063 Uiso 1 1 calc GR . . . .
H68B H 0.541091 0.086766 0.602600 0.063 Uiso 1 1 calc GR . . . .
H68C H 0.670302 0.106554 0.611511 0.063 Uiso 1 1 calc GR . . . .
C69 C 0.5573(3) 0.06622(17) 0.71062(16) 0.0399(8) Uani 1 1 d . . . . .
H69A H 0.632816 0.043624 0.710999 0.060 Uiso 1 1 calc GR . . . .
H69B H 0.498807 0.035335 0.702703 0.060 Uiso 1 1 calc GR . . . .
H69C H 0.541435 0.075846 0.745826 0.060 Uiso 1 1 calc GR . . . .
C70 C 0.1759(2) 0.29956(14) 0.61741(10) 0.0148(5) Uani 1 1 d . . . . .
C71 C 0.1173(2) 0.36222(15) 0.58969(10) 0.0168(5) Uani 1 1 d . . . . .
C72 C -0.0002(2) 0.35518(16) 0.57694(10) 0.0204(6) Uani 1 1 d . . . . .
H72 H -0.042190 0.395060 0.558333 0.025 Uiso 1 1 calc R . . . .
C73 C -0.0545(2) 0.29045(16) 0.59139(11) 0.0232(6) Uani 1 1 d . . . . .
H73 H -0.132522 0.287242 0.582619 0.028 Uiso 1 1 calc R . . . .
C74 C 0.0060(2) 0.23022(16) 0.61883(11) 0.0211(6) Uani 1 1 d . . . . .
H74 H -0.032120 0.186966 0.628413 0.025 Uiso 1 1 calc R . . . .
C75 C 0.1232(2) 0.23322(14) 0.63239(10) 0.0165(5) Uani 1 1 d . . . . .
C76 C 0.1743(2) 0.43407(15) 0.57246(11) 0.0208(6) Uani 1 1 d . . . . .
H76 H 0.246812 0.431793 0.593133 0.025 Uiso 1 1 calc R . . . .
C77 C 0.2056(3) 0.45422(17) 0.51118(12) 0.0318(7) Uani 1 1 d . . . . .
H77A H 0.136580 0.453557 0.490017 0.048 Uiso 1 1 calc GR . . . .
H77B H 0.262135 0.420665 0.503256 0.048 Uiso 1 1 calc GR . . . .
H77C H 0.237726 0.501057 0.501913 0.048 Uiso 1 1 calc GR . . . .
C78 C 0.0965(3) 0.49368(16) 0.58565(12) 0.0267(6) Uani 1 1 d . . . . .
H78A H 0.030232 0.501910 0.561775 0.040 Uiso 1 1 calc GR . . . .
H78B H 0.140534 0.536521 0.580309 0.040 Uiso 1 1 calc GR . . . .
H78C H 0.070187 0.479819 0.623082 0.040 Uiso 1 1 calc GR . . . .
C79 C 0.1911(2) 0.16536(14) 0.65924(11) 0.0197(5) Uani 1 1 d . . . . .
H79 H 0.253816 0.178676 0.680874 0.024 Uiso 1 1 calc R . . . .
C80 C 0.2484(3) 0.13213(15) 0.61523(12) 0.0246(6) Uani 1 1 d . . . . .
H80A H 0.291460 0.089895 0.632687 0.037 Uiso 1 1 calc GR . . . .
H80B H 0.300584 0.165618 0.593050 0.037 Uiso 1 1 calc GR . . . .
H80C H 0.189034 0.120130 0.592505 0.037 Uiso 1 1 calc GR . . . .
C81 C 0.1162(3) 0.11032(16) 0.69809(12) 0.0271(6) Uani 1 1 d . . . . .
H81A H 0.075384 0.132594 0.723363 0.041 Uiso 1 1 calc GR . . . .
H81B H 0.165508 0.072496 0.718054 0.041 Uiso 1 1 calc GR . . . .
H81C H 0.060817 0.091348 0.677211 0.041 Uiso 1 1 calc GR . . . .
C82 C 0.3433(2) 0.28093(13) 0.72208(9) 0.0130(5) Uani 1 1 d . . . . .
C83 C 0.2305(2) 0.31350(14) 0.73380(9) 0.0137(5) Uani 1 1 d . . . . .
C84 C 0.2089(2) 0.38637(14) 0.71436(10) 0.0162(5) Uani 1 1 d . . . . .
H84 H 0.263230 0.414387 0.691561 0.019 Uiso 1 1 calc R . . . .
C85 C 0.1058(2) 0.41733(16) 0.72910(11) 0.0235(6) Uani 1 1 d . . . . .
H85 H 0.092356 0.466004 0.716411 0.028 Uiso 1 1 calc R . . . .
C86 C 0.0238(2) 0.37619(17) 0.76234(11) 0.0251(6) Uani 1 1 d . . . . .
H86 H -0.044060 0.397256 0.772398 0.030 Uiso 1 1 calc R . . . .
C87 C 0.0426(2) 0.30367(17) 0.78069(11) 0.0245(6) Uani 1 1 d . . . . .
H87 H -0.013462 0.275659 0.802326 0.029 Uiso 1 1 calc R . . . .
C88 C 0.1458(2) 0.27272(15) 0.76663(10) 0.0174(5) Uani 1 1 d . . . . .
H88 H 0.158388 0.223989 0.779389 0.021 Uiso 1 1 calc R . . . .
C89 C 0.4105(2) 0.25071(13) 0.84360(10) 0.0132(5) Uani 1 1 d . . . . .
C90 C 0.3963(2) 0.32608(13) 0.85257(10) 0.0139(5) Uani 1 1 d . . . . .
C91 C 0.4574(2) 0.31732(14) 0.90858(10) 0.0159(5) Uani 1 1 d . . . . .
H91A H 0.539444 0.328740 0.903113 0.019 Uiso 1 1 calc R . . . .
H91B H 0.421372 0.348840 0.929086 0.019 Uiso 1 1 calc R . . . .
C92 C 0.4438(2) 0.24003(14) 0.93956(10) 0.0165(5) Uani 1 1 d . . . . .
C93 C 0.4582(2) 0.38214(14) 0.80856(11) 0.0190(5) Uani 1 1 d . . . . .
H93A H 0.537589 0.367070 0.804647 0.028 Uiso 1 1 calc GR . . . .
H93B H 0.457233 0.426651 0.819157 0.028 Uiso 1 1 calc GR . . . .
H93C H 0.418656 0.387874 0.774254 0.028 Uiso 1 1 calc GR . . . .
C94 C 0.2670(2) 0.34808(14) 0.85689(10) 0.0174(5) Uani 1 1 d . . . . .
H94A H 0.234783 0.363309 0.820775 0.026 Uiso 1 1 calc GR . . . .
H94B H 0.261401 0.386410 0.875083 0.026 Uiso 1 1 calc GR . . . .
H94C H 0.224175 0.308198 0.877503 0.026 Uiso 1 1 calc GR . . . .
C95 C 0.5498(2) 0.21248(16) 0.97518(11) 0.0231(6) Uani 1 1 d . . . . .
H95A H 0.546789 0.161606 0.987335 0.035 Uiso 1 1 calc GR . . . .
H95B H 0.549217 0.233014 1.006435 0.035 Uiso 1 1 calc GR . . . .
H95C H 0.619980 0.225500 0.954166 0.035 Uiso 1 1 calc GR . . . .
C96 C 0.3347(2) 0.22540(16) 0.97616(11) 0.0231(6) Uani 1 1 d . . . . .
H96A H 0.266547 0.241719 0.954613 0.035 Uiso 1 1 calc GR . . . .
H96B H 0.339751 0.250090 1.004977 0.035 Uiso 1 1 calc GR . . . .
H96C H 0.329506 0.175210 0.991844 0.035 Uiso 1 1 calc GR . . . .
C97 C 0.4457(2) 0.12806(14) 0.89994(10) 0.0185(5) Uani 1 1 d . . . . .
C98 C 0.3442(3) 0.08651(15) 0.90892(10) 0.0209(6) Uani 1 1 d . . . . .
C99 C 0.3599(3) 0.01270(16) 0.92112(12) 0.0277(6) Uani 1 1 d . . . . .
H99 H 0.294603 -0.015983 0.927936 0.033 Uiso 1 1 calc R . . . .
C100 C 0.4690(3) -0.01892(16) 0.92336(13) 0.0348(8) Uani 1 1 d . . . . .
H100 H 0.476689 -0.068241 0.931311 0.042 Uiso 1 1 calc R . . . .
C101 C 0.5662(3) 0.02241(17) 0.91387(13) 0.0321(7) Uani 1 1 d . . . . .
H101 H 0.639552 0.000499 0.915611 0.039 Uiso 1 1 calc R . . . .
C102 C 0.5582(3) 0.09673(15) 0.90162(11) 0.0222(6) Uani 1 1 d . . . . .
C103 C 0.2198(3) 0.11592(16) 0.90388(12) 0.0242(6) Uani 1 1 d . . . . .
H103 H 0.222592 0.167947 0.896107 0.029 Uiso 1 1 calc R . . . .
C104 C 0.1597(3) 0.09506(17) 0.85575(13) 0.0360(8) Uani 1 1 d . . . . .
H10A H 0.206636 0.109723 0.823179 0.054 Uiso 1 1 calc GR . . . .
H10B H 0.084322 0.118027 0.849973 0.054 Uiso 1 1 calc GR . . . .
H10C H 0.150737 0.044396 0.864033 0.054 Uiso 1 1 calc GR . . . .
C105 C 0.1472(3) 0.08941(18) 0.95627(13) 0.0321(7) Uani 1 1 d . . . . .
H10D H 0.137111 0.038986 0.962464 0.048 Uiso 1 1 calc GR . . . .
H10E H 0.072167 0.112993 0.952261 0.048 Uiso 1 1 calc GR . . . .
H10F H 0.186920 0.099652 0.986880 0.048 Uiso 1 1 calc GR . . . .
C106 C 0.6707(2) 0.13756(16) 0.88862(11) 0.0248(6) Uani 1 1 d . . . . .
H106 H 0.652319 0.188322 0.883891 0.030 Uiso 1 1 calc R . . . .
C107 C 0.7245(3) 0.1266(2) 0.83478(12) 0.0372(8) Uani 1 1 d . . . . .
H10G H 0.743670 0.077165 0.838720 0.056 Uiso 1 1 calc GR . . . .
H10H H 0.794003 0.154153 0.826308 0.056 Uiso 1 1 calc GR . . . .
H10I H 0.669286 0.141738 0.805670 0.056 Uiso 1 1 calc GR . . . .
C108 C 0.7631(3) 0.11582(19) 0.93429(13) 0.0350(8) Uani 1 1 d . . . . .
H10J H 0.728072 0.116925 0.969042 0.053 Uiso 1 1 calc GR . . . .
H10K H 0.826624 0.148466 0.926821 0.053 Uiso 1 1 calc GR . . . .
H10L H 0.791922 0.068595 0.935353 0.053 Uiso 1 1 calc GR . . . .
Ga1 Ga 0.39243(2) 0.65434(2) 0.58994(2) 0.01817(7) Uani 1 1 d . . . . .
Cl1 Cl 0.28703(6) 0.66211(4) 0.51673(3) 0.02522(15) Uani 1 1 d . . . . .
Cl2 Cl 0.34179(7) 0.74041(4) 0.62814(3) 0.03290(18) Uani 1 1 d . . . . .
Cl3 Cl 0.36718(8) 0.55299(4) 0.64794(3) 0.03654(19) Uani 1 1 d . . . . .
Cl4 Cl 0.57500(6) 0.66501(5) 0.56595(3) 0.0362(2) Uani 1 1 d . . . . .
Ga2 Ga 0.86959(3) 0.34759(2) 0.92358(2) 0.02075(7) Uani 1 1 d . . . . .
Cl5 Cl 0.77351(6) 0.32650(5) 0.85502(3) 0.03016(17) Uani 1 1 d . . . . .
Cl6 Cl 0.74833(6) 0.34501(4) 0.99195(3) 0.02542(15) Uani 1 1 d . . . . .
Cl7 Cl 1.00127(6) 0.26373(4) 0.95014(3) 0.02827(16) Uani 1 1 d . . . . .
Cl8 Cl 0.95057(8) 0.45044(5) 0.89968(4) 0.0448(2) Uani 1 1 d . . . . .

loop_
_atom_site_aniso_label
_atom_site_aniso_U_11
_atom_site_aniso_U_22
_atom_site_aniso_U_33
_atom_site_aniso_U_23
_atom_site_aniso_U_13
_atom_site_aniso_U_12
As1 0.01911(13) 0.01435(13) 0.00873(11) -0.00289(9) -0.00064(9) -0.00288(10)
N1 0.0149(10) 0.0174(11) 0.0082(9) -0.0039(8) -0.0018(7) -0.0009(8)
N2 0.0144(10) 0.0180(11) 0.0099(9) -0.0028(8) -0.0020(8) -0.0003(8)
N3 0.0161(10) 0.0153(11) 0.0085(9) -0.0022(8) -0.0013(7) -0.0007(8)
C1 0.0133(11) 0.0106(11) 0.0121(11) -0.0024(9) -0.0006(9) 0.0002(9)
C2 0.0204(12) 0.0205(13) 0.0094(11) -0.0032(10) -0.0037(9) -0.0010(10)
C3 0.0210(13) 0.0196(13) 0.0092(11) -0.0033(10) -0.0032(9) 0.0012(10)
C4 0.0132(11) 0.0216(13) 0.0087(10) -0.0020(9) -0.0016(8) -0.0027(10)
C5 0.0178(12) 0.0196(13) 0.0126(11) -0.0028(10) -0.0046(9) -0.0012(10)
C6 0.0199(13) 0.0222(14) 0.0175(12) -0.0002(11) -0.0046(10) -0.0074(11)
C7 0.0157(12) 0.0316(16) 0.0185(13) -0.0010(12) 0.0013(10) -0.0038(11)
C8 0.0163(12) 0.0303(16) 0.0157(12) -0.0058(11) -0.0013(10) 0.0031(11)
C9 0.0162(12) 0.0200(13) 0.0098(11) -0.0038(10) -0.0025(9) -0.0012(10)
C10 0.0240(14) 0.0200(14) 0.0240(14) -0.0077(11) 0.0006(11) -0.0031(11)
C11 0.049(2) 0.0291(17) 0.0245(15) -0.0135(13) -0.0049(14) -0.0035(15)
C12 0.0391(18) 0.0203(15) 0.0292(16) -0.0092(12) -0.0022(13) 0.0004(13)
C13 0.0170(12) 0.0201(13) 0.0157(12) -0.0057(10) -0.0040(9) -0.0001(10)
C14 0.0278(15) 0.0213(14) 0.0181(13) -0.0024(11) -0.0053(11) -0.0017(12)
C15 0.0290(15) 0.0253(15) 0.0205(13) -0.0076(12) -0.0065(11) 0.0075(12)
C16 0.0120(11) 0.0234(14) 0.0080(10) -0.0051(9) 0.0007(8) 0.0022(10)
C17 0.0167(12) 0.0245(14) 0.0088(11) -0.0050(10) 0.0004(9) -0.0007(10)
C18 0.0155(12) 0.0354(17) 0.0156(12) -0.0094(11) 0.0024(10) -0.0034(11)
C19 0.0155(13) 0.0432(19) 0.0180(13) -0.0115(12) -0.0033(10) 0.0077(12)
C20 0.0242(14) 0.0282(16) 0.0158(12) -0.0067(11) -0.0051(10) 0.0119(12)
C21 0.0249(13) 0.0214(14) 0.0083(11) -0.0036(10) -0.0010(9) 0.0044(11)
C22 0.0199(13) 0.0214(14) 0.0160(12) -0.0024(10) 0.0036(10) -0.0016(11)
C23 0.0335(16) 0.0307(17) 0.0172(13) 0.0007(12) -0.0020(12) -0.0058(13)
C24 0.0291(15) 0.0258(16) 0.0230(14) -0.0044(12) 0.0044(12) -0.0076(12)
C25 0.0327(15) 0.0169(13) 0.0160(12) -0.0041(10) 0.0040(11) 0.0045(11)
C26 0.0319(16) 0.0211(15) 0.0226(14) -0.0075(12) 0.0035(12) -0.0012(12)
C27 0.056(2) 0.0271(17) 0.0201(15) 0.0003(13) -0.0025(14) 0.0063(16)
C28 0.0136(11) 0.0164(12) 0.0092(10) -0.0029(9) 0.0001(8) -0.0004(9)
C29 0.0146(11) 0.0202(13) 0.0103(11) -0.0062(9) 0.0001(9) -0.0024(10)
C30 0.0198(12) 0.0196(13) 0.0119(11) -0.0042(10) 0.0005(9) -0.0003(10)
C31 0.0265(14) 0.0219(14) 0.0194(13) -0.0079(11) 0.0042(11) -0.0081(11)
C32 0.0201(13) 0.0362(17) 0.0212(13) -0.0152(12) 0.0031(11) -0.0113(12)
C33 0.0134(12) 0.0359(17) 0.0183(13) -0.0098(12) 0.0012(10) -0.0036(11)
C34 0.0161(12) 0.0234(14) 0.0151(12) -0.0053(10) 0.0009(9) -0.0003(10)
C35 0.0091(10) 0.0168(12) 0.0119(11) -0.0044(9) 0.0000(8) 0.0002(9)
C36 0.0168(12) 0.0162(13) 0.0119(11) -0.0056(9) -0.0015(9) 0.0000(10)
C37 0.0189(12) 0.0192(13) 0.0133(11) -0.0059(10) 0.0018(9) -0.0006(10)
C38 0.0174(12) 0.0212(13) 0.0098(11) -0.0055(10) 0.0008(9) -0.0018(10)
C39 0.0245(14) 0.0206(14) 0.0170(12) -0.0039(11) -0.0020(10) 0.0056(11)
C40 0.0252(14) 0.0193(14) 0.0148(12) -0.0060(10) 0.0017(10) -0.0059(11)
C41 0.0284(15) 0.0253(15) 0.0138(12) -0.0065(11) 0.0041(11) -0.0083(12)
C42 0.0238(14) 0.0281(15) 0.0124(12) -0.0075(11) -0.0056(10) -0.0004(11)
C43 0.0199(12) 0.0156(12) 0.0077(10) -0.0009(9) -0.0004(9) -0.0029(10)
C44 0.0231(13) 0.0222(14) 0.0123(11) -0.0024(10) -0.0018(10) -0.0027(11)
C45 0.0318(16) 0.0203(15) 0.0233(14) -0.0034(12) -0.0016(12) -0.0086(12)
C46 0.0375(17) 0.0140(14) 0.0311(16) -0.0005(12) -0.0005(13) -0.0002(12)
C47 0.0259(14) 0.0205(14) 0.0237(14) 0.0001(11) -0.0027(11) 0.0027(12)
C48 0.0221(13) 0.0199(14) 0.0113(11) -0.0018(10) -0.0006(10) -0.0013(11)
C49 0.0204(13) 0.0216(14) 0.0183(13) -0.0044(11) -0.0008(10) -0.0066(11)
C50 0.0274(15) 0.0349(17) 0.0179(13) -0.0055(12) -0.0047(11) -0.0098(13)
C51 0.0305(16) 0.0345(18) 0.0209(14) -0.0055(13) 0.0027(12) -0.0099(13)
C52 0.0169(12) 0.0211(14) 0.0209(13) -0.0045(11) -0.0027(10) 0.0005(10)
C53 0.0282(15) 0.0262(16) 0.0286(15) -0.0020(13) 0.0044(12) 0.0043(13)
C54 0.0236(15) 0.0404(19) 0.0301(16) -0.0104(14) -0.0090(12) 0.0049(13)
As2 0.01979(13) 0.01615(13) 0.00916(11) -0.00354(9) -0.00257(9) 0.00423(10)
N4 0.0138(10) 0.0205(11) 0.0106(9) -0.0047(8) -0.0014(8) 0.0003(8)
N5 0.0119(9) 0.0192(11) 0.0086(9) -0.0026(8) -0.0018(7) 0.0002(8)
N6 0.0191(10) 0.0141(10) 0.0093(9) -0.0029(8) -0.0022(8) 0.0003(8)
C55 0.0124(11) 0.0135(12) 0.0122(11) -0.0039(9) -0.0029(9) -0.0002(9)
C56 0.0175(12) 0.0269(15) 0.0095(11) -0.0043(10) 0.0005(9) 0.0000(11)
C57 0.0194(12) 0.0242(14) 0.0089(11) -0.0027(10) -0.0006(9) 0.0007(11)
C58 0.0106(11) 0.0282(15) 0.0111(11) -0.0047(10) 0.0006(9) 0.0034(10)
C59 0.0157(12) 0.0282(15) 0.0111(11) -0.0057(10) 0.0028(9) -0.0013(10)
C60 0.0177(13) 0.0397(18) 0.0182(13) -0.0068(12) -0.0017(10) -0.0043(12)
C61 0.0161(13) 0.048(2) 0.0160(13) -0.0032(13) -0.0031(10) 0.0051(13)
C62 0.0220(14) 0.0335(17) 0.0206(13) -0.0033(12) 0.0005(11) 0.0094(12)
C63 0.0204(13) 0.0248(15) 0.0172(12) -0.0065(11) -0.0004(10) 0.0049(11)
C64 0.0239(14) 0.0283(16) 0.0191(13) -0.0101(11) 0.0034(11) -0.0039(12)
C65 0.047(2) 0.0275(17) 0.0212(14) -0.0051(12) 0.0004(13) -0.0032(14)
C66 0.0407(18) 0.0355(18) 0.0254(15) -0.0138(14) 0.0055(13) -0.0158(15)
C67 0.0226(14) 0.0218(15) 0.0341(16) -0.0117(13) -0.0028(12) 0.0034(11)
C68 0.050(2) 0.041(2) 0.042(2) -0.0259(17) -0.0015(17) 0.0093(17)
C69 0.044(2) 0.0225(17) 0.053(2) -0.0092(16) -0.0040(17) 0.0015(15)
C70 0.0139(11) 0.0223(13) 0.0095(10) -0.0063(10) -0.0017(9) -0.0009(10)
C71 0.0143(12) 0.0238(14) 0.0124(11) -0.0048(10) -0.0017(9) 0.0016(10)
C72 0.0177(13) 0.0288(15) 0.0151(12) -0.0060(11) -0.0046(10) 0.0042(11)
C73 0.0149(12) 0.0391(18) 0.0179(13) -0.0110(12) -0.0055(10) -0.0020(12)
C74 0.0201(13) 0.0279(15) 0.0167(12) -0.0078(11) 0.0013(10) -0.0069(11)
C75 0.0188(12) 0.0215(14) 0.0109(11) -0.0069(10) -0.0020(9) -0.0005(10)
C76 0.0204(13) 0.0231(14) 0.0172(12) -0.0011(11) -0.0061(10) 0.0009(11)
C77 0.0364(17) 0.0315(17) 0.0208(14) 0.0066(13) 0.0032(12) 0.0031(14)
C78 0.0296(15) 0.0242(15) 0.0252(15) -0.0041(12) -0.0075(12) 0.0061(12)
C79 0.0225(13) 0.0197(14) 0.0177(12) -0.0057(11) -0.0047(10) -0.0051(11)
C80 0.0270(15) 0.0202(14) 0.0281(15) -0.0088(12) 0.0004(12) -0.0026(12)
C81 0.0379(17) 0.0232(15) 0.0201(14) -0.0043(12) -0.0010(12) -0.0056(13)
C82 0.0149(11) 0.0142(12) 0.0098(10) -0.0024(9) -0.0018(9) -0.0018(9)
C83 0.0131(11) 0.0205(13) 0.0088(10) -0.0062(9) -0.0029(8) -0.0006(9)
C84 0.0171(12) 0.0207(13) 0.0112(11) -0.0043(10) -0.0017(9) 0.0000(10)
C85 0.0253(14) 0.0286(16) 0.0179(13) -0.0088(11) -0.0094(11) 0.0110(12)
C86 0.0150(13) 0.0436(19) 0.0218(13) -0.0181(13) -0.0054(10) 0.0086(12)
C87 0.0163(13) 0.0419(18) 0.0176(13) -0.0113(12) 0.0000(10) -0.0055(12)
C88 0.0161(12) 0.0226(14) 0.0145(12) -0.0061(10) -0.0003(9) -0.0027(10)
C89 0.0118(11) 0.0157(12) 0.0115(11) -0.0018(9) -0.0008(8) -0.0005(9)
C90 0.0162(12) 0.0133(12) 0.0128(11) -0.0039(9) -0.0018(9) -0.0009(9)
C91 0.0159(12) 0.0200(13) 0.0126(11) -0.0048(10) -0.0034(9) -0.0028(10)
C92 0.0193(12) 0.0216(14) 0.0100(11) -0.0064(10) -0.0029(9) -0.0011(10)
C93 0.0223(13) 0.0172(13) 0.0167(12) -0.0021(10) 0.0004(10) -0.0046(10)
C94 0.0171(12) 0.0208(14) 0.0162(12) -0.0080(10) -0.0034(9) 0.0026(10)
C95 0.0285(15) 0.0251(15) 0.0157(12) -0.0048(11) -0.0091(11) 0.0024(12)
C96 0.0275(14) 0.0304(16) 0.0131(12) -0.0083(11) 0.0036(10) -0.0067(12)
C97 0.0302(14) 0.0133(12) 0.0108(11) -0.0006(9) -0.0012(10) 0.0013(11)
C98 0.0310(15) 0.0193(14) 0.0127(12) -0.0041(10) -0.0020(10) -0.0028(11)
C99 0.0405(18) 0.0186(15) 0.0238(14) -0.0038(12) -0.0014(13) -0.0065(13)
C100 0.056(2) 0.0144(14) 0.0323(17) -0.0030(13) 0.0013(15) 0.0048(14)
C101 0.0399(18) 0.0254(16) 0.0283(16) -0.0021(13) -0.0012(13) 0.0132(14)
C102 0.0294(15) 0.0221(14) 0.0145(12) -0.0034(11) 0.0000(11) 0.0052(12)
C103 0.0286(15) 0.0199(14) 0.0236(14) -0.0031(11) -0.0071(11) -0.0064(12)
C104 0.049(2) 0.0241(16) 0.0328(17) 0.0004(14) -0.0190(15) -0.0137(15)
C105 0.0294(16) 0.0315(18) 0.0353(17) -0.0074(14) 0.0011(13) -0.0081(13)
C106 0.0241(14) 0.0275(16) 0.0204(13) -0.0016(12) -0.0013(11) 0.0066(12)
C107 0.0314(17) 0.055(2) 0.0220(15) -0.0042(15) 0.0030(13) 0.0085(16)
C108 0.0311(17) 0.043(2) 0.0283(16) -0.0037(14) -0.0080(13) 0.0096(15)
Ga1 0.01482(14) 0.02688(17) 0.01339(13) -0.00574(12) -0.00011(10) -0.00263(12)
Cl1 0.0182(3) 0.0430(4) 0.0158(3) -0.0093(3) -0.0018(2) -0.0023(3)
Cl2 0.0311(4) 0.0409(5) 0.0330(4) -0.0215(3) -0.0087(3) 0.0083(3)
Cl3 0.0428(5) 0.0334(4) 0.0291(4) 0.0025(3) -0.0082(3) -0.0122(4)
Cl4 0.0157(3) 0.0725(6) 0.0224(3) -0.0147(4) 0.0024(3) -0.0078(3)
Ga2 0.01481(14) 0.02840(17) 0.01845(14) -0.00424(13) -0.00303(11) -0.00044(12)
Cl5 0.0171(3) 0.0569(5) 0.0165(3) -0.0084(3) -0.0025(2) -0.0018(3)
Cl6 0.0207(3) 0.0382(4) 0.0195(3) -0.0112(3) -0.0025(2) 0.0021(3)
Cl7 0.0214(3) 0.0377(4) 0.0271(4) -0.0108(3) -0.0068(3) 0.0076(3)
Cl8 0.0351(4) 0.0332(5) 0.0605(6) 0.0010(4) -0.0027(4) -0.0097(4)

loop_
_atom_type_symbol
_atom_type_description
_atom_type_scat_dispersion_real
_atom_type_scat_dispersion_imag
_atom_type_scat_source
C C 0.0033 0.0016 'International Tables Vol C Tables 4.2.6.8 and 6.1.1.4'
H H 0.0000 0.0000 'International Tables Vol C Tables 4.2.6.8 and 6.1.1.4'
As As 0.0499 2.0058 'International Tables Vol C Tables 4.2.6.8 and 6.1.1.4'
Cl Cl 0.1484 0.1585 'International Tables Vol C Tables 4.2.6.8 and 6.1.1.4'
Ga Ga 0.2307 1.6083 'International Tables Vol C Tables 4.2.6.8 and 6.1.1.4'
N N 0.0061 0.0033 'International Tables Vol C Tables 4.2.6.8 and 6.1.1.4'

loop_
_exptl_crystal_face_index_h
_exptl_crystal_face_index_k
_exptl_crystal_face_index_l
_exptl_crystal_face_perp_dist
0 1 0 0.0147
0 -1 0 0.0147
0 2 5 0.0525
0 -2 -5 0.0525
5 -3 1 0.0610
-5 3 -1 0.0610

loop_
_geom_angle_atom_site_label_1
_geom_angle_atom_site_label_2
_geom_angle_atom_site_label_3
_geom_angle
_geom_angle_site_symmetry_1
_geom_angle_site_symmetry_3
_geom_angle_publ_flag
C28 As1 C35 106.04(11) . . ?
C1 N1 C2 109.8(2) . . ?
C1 N1 C4 128.5(2) . . ?
C2 N1 C4 121.3(2) . . ?
C1 N2 C3 109.4(2) . . ?
C1 N2 C16 127.5(2) . . ?
C3 N2 C16 120.4(2) . . ?
C35 N3 C38 114.4(2) . . ?
C35 N3 C43 123.8(2) . . ?
C43 N3 C38 121.72(19) . . ?
N1 C1 N2 105.2(2) . . ?
N1 C1 C28 129.2(2) . . ?
N2 C1 C28 125.6(2) . . ?
N1 C2 H2 126.0 . . ?
C3 C2 N1 107.9(2) . . ?
C3 C2 H2 126.0 . . ?
N2 C3 H3 126.2 . . ?
C2 C3 N2 107.7(2) . . ?
C2 C3 H3 126.2 . . ?
C5 C4 N1 116.8(2) . . ?
C5 C4 C9 123.7(2) . . ?
C9 C4 N1 119.2(2) . . ?
C4 C5 C6 117.2(2) . . ?
C4 C5 C10 122.8(2) . . ?
C6 C5 C10 119.9(2) . . ?
C5 C6 H6 119.6 . . ?
C7 C6 C5 120.9(3) . . ?
C7 C6 H6 119.6 . . ?
C6 C7 H7 120.0 . . ?
C8 C7 C6 120.0(2) . . ?
C8 C7 H7 120.0 . . ?
C7 C8 H8 119.1 . . ?
C7 C8 C9 121.7(3) . . ?
C9 C8 H8 119.1 . . ?
C4 C9 C13 122.5(2) . . ?
C8 C9 C4 116.3(2) . . ?
C8 C9 C13 121.1(2) . . ?
C5 C10 H10 107.7 . . ?
C5 C10 C11 109.5(2) . . ?
C5 C10 C12 113.6(2) . . ?
C11 C10 H10 107.7 . . ?
C12 C10 H10 107.7 . . ?
C12 C10 C11 110.5(3) . . ?
C10 C11 H11A 109.5 . . ?
C10 C11 H11B 109.5 . . ?
C10 C11 H11C 109.5 . . ?
H11A C11 H11B 109.5 . . ?
H11A C11 H11C 109.5 . . ?
H11B C11 H11C 109.5 . . ?
C10 C12 H12A 109.5 . . ?
C10 C12 H12B 109.5 . . ?
C10 C12 H12C 109.5 . . ?
H12A C12 H12B 109.5 . . ?
H12A C12 H12C 109.5 . . ?
H12B C12 H12C 109.5 . . ?
C9 C13 H13 108.2 . . ?
C9 C13 C14 110.3(2) . . ?
C9 C13 C15 114.1(2) . . ?
C14 C13 H13 108.2 . . ?
C15 C13 H13 108.2 . . ?
C15 C13 C14 107.8(2) . . ?
C13 C14 H14A 109.5 . . ?
C13 C14 H14B 109.5 . . ?
C13 C14 H14C 109.5 . . ?
H14A C14 H14B 109.5 . . ?
H14A C14 H14C 109.5 . . ?
H14B C14 H14C 109.5 . . ?
C13 C15 H15A 109.5 . . ?
C13 C15 H15B 109.5 . . ?
C13 C15 H15C 109.5 . . ?
H15A C15 H15B 109.5 . . ?
H15A C15 H15C 109.5 . . ?
H15B C15 H15C 109.5 . . ?
C17 C16 N2 118.7(2) . . ?
C17 C16 C21 123.3(2) . . ?
C21 C16 N2 117.4(2) . . ?
C16 C17 C18 116.7(2) . . ?
C16 C17 C22 124.0(2) . . ?
C18 C17 C22 119.3(2) . . ?
C17 C18 H18 119.3 . . ?
C19 C18 C17 121.3(3) . . ?
C19 C18 H18 119.3 . . ?
C18 C19 H19 119.8 . . ?
C20 C19 C18 120.3(2) . . ?
C20 C19 H19 119.8 . . ?
C19 C20 H20 119.2 . . ?
C19 C20 C21 121.7(3) . . ?
C21 C20 H20 119.2 . . ?
C16 C21 C25 123.2(2) . . ?
C20 C21 C16 116.7(3) . . ?
C20 C21 C25 120.0(2) . . ?
C17 C22 H22 108.2 . . ?
C17 C22 C23 111.7(2) . . ?
C17 C22 C24 112.0(2) . . ?
C23 C22 H22 108.2 . . ?
C24 C22 H22 108.2 . . ?
C24 C22 C23 108.3(2) . . ?
C22 C23 H23A 109.5 . . ?
C22 C23 H23B 109.5 . . ?
C22 C23 H23C 109.5 . . ?
H23A C23 H23B 109.5 . . ?
H23A C23 H23C 109.5 . . ?
H23B C23 H23C 109.5 . . ?
C22 C24 H24A 109.5 . . ?
C22 C24 H24B 109.5 . . ?
C22 C24 H24C 109.5 . . ?
H24A C24 H24B 109.5 . . ?
H24A C24 H24C 109.5 . . ?
H24B C24 H24C 109.5 . . ?
C21 C25 H25 107.5 . . ?
C21 C25 C26 110.3(2) . . ?
C21 C25 C27 113.6(3) . . ?
C26 C25 H25 107.5 . . ?
C26 C25 C27 110.2(2) . . ?
C27 C25 H25 107.5 . . ?
C25 C26 H26A 109.5 . . ?
C25 C26 H26B 109.5 . . ?
C25 C26 H26C 109.5 . . ?
H26A C26 H26B 109.5 . . ?
H26A C26 H26C 109.5 . . ?
H26B C26 H26C 109.5 . . ?
C25 C27 H27A 109.5 . . ?
C25 C27 H27B 109.5 . . ?
C25 C27 H27C 109.5 . . ?
H27A C27 H27B 109.5 . . ?
H27A C27 H27C 109.5 . . ?
H27B C27 H27C 109.5 . . ?
C1 C28 As1 119.11(19) . . ?
C1 C28 C29 115.9(2) . . ?
C29 C28 As1 123.65(17) . . ?
C30 C29 C28 120.6(2) . . ?
C30 C29 C34 118.0(2) . . ?
C34 C29 C28 121.3(2) . . ?
C29 C30 H30 119.6 . . ?
C31 C30 C29 120.7(2) . . ?
C31 C30 H30 119.6 . . ?
C30 C31 H31 119.8 . . ?
C32 C31 C30 120.5(3) . . ?
C32 C31 H31 119.8 . . ?
C31 C32 H32 120.1 . . ?
C33 C32 C31 119.9(3) . . ?
C33 C32 H32 120.1 . . ?
C32 C33 H33 119.8 . . ?
C32 C33 C34 120.3(3) . . ?
C34 C33 H33 119.8 . . ?
C29 C34 H34 119.7 . . ?
C33 C34 C29 120.7(3) . . ?
C33 C34 H34 119.7 . . ?
N3 C35 As1 118.48(18) . . ?
N3 C35 C36 109.1(2) . . ?
C36 C35 As1 131.30(17) . . ?
C35 C36 C37 101.2(2) . . ?
C35 C36 C40 113.1(2) . . ?
C39 C36 C35 111.4(2) . . ?
C39 C36 C37 110.1(2) . . ?
C39 C36 C40 109.6(2) . . ?
C40 C36 C37 111.1(2) . . ?
C36 C37 H37A 110.3 . . ?
C36 C37 H37B 110.3 . . ?
H37A C37 H37B 108.5 . . ?
C38 C37 C36 107.3(2) . . ?
C38 C37 H37A 110.3 . . ?
C38 C37 H37B 110.3 . . ?
N3 C38 C37 99.73(18) . . ?
N3 C38 C42 110.4(2) . . ?
C37 C38 C42 113.8(2) . . ?
C41 C38 N3 112.4(2) . . ?
C41 C38 C37 112.3(2) . . ?
C41 C38 C42 108.2(2) . . ?
C36 C39 H39A 109.5 . . ?
C36 C39 H39B 109.5 . . ?
C36 C39 H39C 109.5 . . ?
H39A C39 H39B 109.5 . . ?
H39A C39 H39C 109.5 . . ?
H39B C39 H39C 109.5 . . ?
C36 C40 H40A 109.5 . . ?
C36 C40 H40B 109.5 . . ?
C36 C40 H40C 109.5 . . ?
H40A C40 H40B 109.5 . . ?
H40A C40 H40C 109.5 . . ?
H40B C40 H40C 109.5 . . ?
C38 C41 H41A 109.5 . . ?
C38 C41 H41B 109.5 . . ?
C38 C41 H41C 109.5 . . ?
H41A C41 H41B 109.5 . . ?
H41A C41 H41C 109.5 . . ?
H41B C41 H41C 109.5 . . ?
C38 C42 H42A 109.5 . . ?
C38 C42 H42B 109.5 . . ?
C38 C42 H42C 109.5 . . ?
H42A C42 H42B 109.5 . . ?
H42A C42 H42C 109.5 . . ?
H42B C42 H42C 109.5 . . ?
C44 C43 N3 119.6(2) . . ?
C44 C43 C48 121.3(2) . . ?
C48 C43 N3 119.1(2) . . ?
C43 C44 C49 124.5(2) . . ?
C45 C44 C43 118.2(2) . . ?
C45 C44 C49 117.3(3) . . ?
C44 C45 H45 119.3 . . ?
C46 C45 C44 121.5(3) . . ?
C46 C45 H45 119.3 . . ?
C45 C46 H46 120.2 . . ?
C47 C46 C45 119.6(3) . . ?
C47 C46 H46 120.2 . . ?
C46 C47 H47 118.9 . . ?
C46 C47 C48 122.2(3) . . ?
C48 C47 H47 118.9 . . ?
C43 C48 C52 125.1(2) . . ?
C47 C48 C43 117.2(3) . . ?
C47 C48 C52 117.6(2) . . ?
C44 C49 H49 108.1 . . ?
C44 C49 C51 112.2(2) . . ?
C50 C49 C44 111.3(2) . . ?
C50 C49 H49 108.1 . . ?
C50 C49 C51 108.8(2) . . ?
C51 C49 H49 108.1 . . ?
C49 C50 H50A 109.5 . . ?
C49 C50 H50B 109.5 . . ?
C49 C50 H50C 109.5 . . ?
H50A C50 H50B 109.5 . . ?
H50A C50 H50C 109.5 . . ?
H50B C50 H50C 109.5 . . ?
C49 C51 H51A 109.5 . . ?
C49 C51 H51B 109.5 . . ?
C49 C51 H51C 109.5 . . ?
H51A C51 H51B 109.5 . . ?
H51A C51 H51C 109.5 . . ?
H51B C51 H51C 109.5 . . ?
C48 C52 H52 108.5 . . ?
C48 C52 C53 110.2(2) . . ?
C48 C52 C54 112.5(2) . . ?
C53 C52 H52 108.5 . . ?
C53 C52 C54 108.6(2) . . ?
C54 C52 H52 108.5 . . ?
C52 C53 H53A 109.5 . . ?
C52 C53 H53B 109.5 . . ?
C52 C53 H53C 109.5 . . ?
H53A C53 H53B 109.5 . . ?
H53A C53 H53C 109.5 . . ?
H53B C53 H53C 109.5 . . ?
C52 C54 H54A 109.5 . . ?
C52 C54 H54B 109.5 . . ?
C52 C54 H54C 109.5 . . ?
H54A C54 H54B 109.5 . . ?
H54A C54 H54C 109.5 . . ?
H54B C54 H54C 109.5 . . ?
C82 As2 C89 106.51(10) . . ?
C55 N4 C56 110.7(2) . . ?
C55 N4 C58 129.5(2) . . ?
C56 N4 C58 119.7(2) . . ?
C55 N5 C70 131.4(2) . . ?
C57 N5 C55 109.7(2) . . ?
C57 N5 C70 117.5(2) . . ?
C89 N6 C92 114.1(2) . . ?
C89 N6 C97 125.4(2) . . ?
C97 N6 C92 120.47(19) . . ?
N4 C55 N5 104.23(19) . . ?
N4 C55 C82 128.9(2) . . ?
N5 C55 C82 126.9(2) . . ?
N4 C56 H56 126.3 . . ?
C57 C56 N4 107.4(2) . . ?
C57 C56 H56 126.3 . . ?
N5 C57 H57 126.0 . . ?
C56 C57 N5 107.9(2) . . ?
C56 C57 H57 126.0 . . ?
C59 C58 N4 118.8(2) . . ?
C59 C58 C63 123.9(2) . . ?
C63 C58 N4 116.7(2) . . ?
C58 C59 C60 116.5(3) . . ?
C58 C59 C64 122.2(2) . . ?
C60 C59 C64 121.2(3) . . ?
C59 C60 H60 119.6 . . ?
C61 C60 C59 120.8(3) . . ?
C61 C60 H60 119.6 . . ?
C60 C61 H61 119.4 . . ?
C60 C61 C62 121.1(3) . . ?
C62 C61 H61 119.4 . . ?
C61 C62 H62 119.6 . . ?
C61 C62 C63 120.8(3) . . ?
C63 C62 H62 119.6 . . ?
C58 C63 C67 122.0(2) . . ?
C62 C63 C58 116.7(3) . . ?
C62 C63 C67 121.4(3) . . ?
C59 C64 H64 108.0 . . ?
C59 C64 C65 111.3(2) . . ?
C59 C64 C66 113.4(3) . . ?
C65 C64 H64 108.0 . . ?
C66 C64 H64 108.0 . . ?
C66 C64 C65 108.0(3) . . ?
C64 C65 H65A 109.5 . . ?
C64 C65 H65B 109.5 . . ?
C64 C65 H65C 109.5 . . ?
H65A C65 H65B 109.5 . . ?
H65A C65 H65C 109.5 . . ?
H65B C65 H65C 109.5 . . ?
C64 C66 H66A 109.5 . . ?
C64 C66 H66B 109.5 . . ?
C64 C66 H66C 109.5 . . ?
H66A C66 H66B 109.5 . . ?
H66A C66 H66C 109.5 . . ?
H66B C66 H66C 109.5 . . ?
C63 C67 H67 107.7 . . ?
C63 C67 C68 110.5(3) . . ?
C63 C67 C69 112.9(3) . . ?
C68 C67 H67 107.7 . . ?
C68 C67 C69 110.2(3) . . ?
C69 C67 H67 107.7 . . ?
C67 C68 H68A 109.5 . . ?
C67 C68 H68B 109.5 . . ?
C67 C68 H68C 109.5 . . ?
H68A C68 H68B 109.5 . . ?
H68A C68 H68C 109.5 . . ?
H68B C68 H68C 109.5 . . ?
C67 C69 H69A 109.5 . . ?
C67 C69 H69B 109.5 . . ?
C67 C69 H69C 109.5 . . ?
H69A C69 H69B 109.5 . . ?
H69A C69 H69C 109.5 . . ?
H69B C69 H69C 109.5 . . ?
C71 C70 N5 116.9(2) . . ?
C75 C70 N5 118.5(2) . . ?
C75 C70 C71 123.6(2) . . ?
C70 C71 C76 123.9(2) . . ?
C72 C71 C70 116.3(3) . . ?
C72 C71 C76 119.8(2) . . ?
C71 C72 H72 119.3 . . ?
C73 C72 C71 121.4(3) . . ?
C73 C72 H72 119.3 . . ?
C72 C73 H73 119.7 . . ?
C72 C73 C74 120.6(3) . . ?
C74 C73 H73 119.7 . . ?
C73 C74 H74 119.4 . . ?
C73 C74 C75 121.1(3) . . ?
C75 C74 H74 119.4 . . ?
C70 C75 C79 122.3(2) . . ?
C74 C75 C70 117.1(2) . . ?
C74 C75 C79 120.5(3) . . ?
C71 C76 H76 107.9 . . ?
C71 C76 C77 112.6(2) . . ?
C71 C76 C78 111.9(2) . . ?
C77 C76 H76 107.9 . . ?
C77 C76 C78 108.5(2) . . ?
C78 C76 H76 107.9 . . ?
C76 C77 H77A 109.5 . . ?
C76 C77 H77B 109.5 . . ?
C76 C77 H77C 109.5 . . ?
H77A C77 H77B 109.5 . . ?
H77A C77 H77C 109.5 . . ?
H77B C77 H77C 109.5 . . ?
C76 C78 H78A 109.5 . . ?
C76 C78 H78B 109.5 . . ?
C76 C78 H78C 109.5 . . ?
H78A C78 H78B 109.5 . . ?
H78A C78 H78C 109.5 . . ?
H78B C78 H78C 109.5 . . ?
C75 C79 H79 107.7 . . ?
C75 C79 C80 110.4(2) . . ?
C75 C79 C81 113.2(2) . . ?
C80 C79 H79 107.7 . . ?
C81 C79 H79 107.7 . . ?
C81 C79 C80 110.0(2) . . ?
C79 C80 H80A 109.5 . . ?
C79 C80 H80B 109.5 . . ?
C79 C80 H80C 109.5 . . ?
H80A C80 H80B 109.5 . . ?
H80A C80 H80C 109.5 . . ?
H80B C80 H80C 109.5 . . ?
C79 C81 H81A 109.5 . . ?
C79 C81 H81B 109.5 . . ?
C79 C81 H81C 109.5 . . ?
H81A C81 H81B 109.5 . . ?
H81A C81 H81C 109.5 . . ?
H81B C81 H81C 109.5 . . ?
C55 C82 As2 119.50(17) . . ?
C55 C82 C83 117.7(2) . . ?
C83 C82 As2 121.82(17) . . ?
C84 C83 C82 120.7(2) . . ?
C88 C83 C82 120.7(2) . . ?
C88 C83 C84 118.4(2) . . ?
C83 C84 H84 119.9 . . ?
C83 C84 C85 120.2(3) . . ?
C85 C84 H84 119.9 . . ?
C84 C85 H85 119.8 . . ?
C86 C85 C84 120.5(3) . . ?
C86 C85 H85 119.8 . . ?
C85 C86 H86 120.0 . . ?
C85 C86 C87 120.0(2) . . ?
C87 C86 H86 120.0 . . ?
C86 C87 H87 120.1 . . ?
C86 C87 C88 119.7(3) . . ?
C88 C87 H87 120.1 . . ?
C83 C88 H88 119.4 . . ?
C87 C88 C83 121.2(3) . . ?
C87 C88 H88 119.4 . . ?
N6 C89 As2 117.53(18) . . ?
N6 C89 C90 109.4(2) . . ?
C90 C89 As2 131.87(17) . . ?
C89 C90 C91 101.02(19) . . ?
C89 C90 C94 112.3(2) . . ?
C93 C90 C89 112.9(2) . . ?
C93 C90 C91 110.2(2) . . ?
C93 C90 C94 109.7(2) . . ?
C94 C90 C91 110.4(2) . . ?
C90 C91 H91A 110.3 . . ?
C90 C91 H91B 110.3 . . ?
H91A C91 H91B 108.6 . . ?
C92 C91 C90 107.0(2) . . ?
C92 C91 H91A 110.3 . . ?
C92 C91 H91B 110.3 . . ?
N6 C92 C95 112.2(2) . . ?
N6 C92 C96 110.4(2) . . ?
C91 C92 N6 99.89(19) . . ?
C91 C92 C95 111.8(2) . . ?
C91 C92 C96 114.8(2) . . ?
C95 C92 C96 107.8(2) . . ?
C90 C93 H93A 109.5 . . ?
C90 C93 H93B 109.5 . . ?
C90 C93 H93C 109.5 . . ?
H93A C93 H93B 109.5 . . ?
H93A C93 H93C 109.5 . . ?
H93B C93 H93C 109.5 . . ?
C90 C94 H94A 109.5 . . ?
C90 C94 H94B 109.5 . . ?
C90 C94 H94C 109.5 . . ?
H94A C94 H94B 109.5 . . ?
H94A C94 H94C 109.5 . . ?
H94B C94 H94C 109.5 . . ?
C92 C95 H95A 109.5 . . ?
C92 C95 H95B 109.5 . . ?
C92 C95 H95C 109.5 . . ?
H95A C95 H95B 109.5 . . ?
H95A C95 H95C 109.5 . . ?
H95B C95 H95C 109.5 . . ?
C92 C96 H96A 109.5 . . ?
C92 C96 H96B 109.5 . . ?
C92 C96 H96C 109.5 . . ?
H96A C96 H96B 109.5 . . ?
H96A C96 H96C 109.5 . . ?
H96B C96 H96C 109.5 . . ?
C98 C97 N6 119.2(2) . . ?
C102 C97 N6 119.1(3) . . ?
C102 C97 C98 121.6(3) . . ?
C97 C98 C103 125.0(2) . . ?
C99 C98 C97 117.2(3) . . ?
C99 C98 C103 117.7(3) . . ?
C98 C99 H99 119.0 . . ?
C100 C99 C98 122.1(3) . . ?
C100 C99 H99 119.0 . . ?
C99 C100 H100 120.1 . . ?
C101 C100 C99 119.8(3) . . ?
C101 C100 H100 120.1 . . ?
C100 C101 H101 119.1 . . ?
C100 C101 C102 121.8(3) . . ?
C102 C101 H101 119.1 . . ?
C97 C102 C106 124.9(3) . . ?
C101 C102 C97 117.5(3) . . ?
C101 C102 C106 117.5(3) . . ?
C98 C103 H103 108.4 . . ?
C98 C103 C104 109.5(3) . . ?
C98 C103 C105 112.8(2) . . ?
C104 C103 H103 108.4 . . ?
C105 C103 H103 108.4 . . ?
C105 C103 C104 109.2(3) . . ?
C103 C104 H10A 109.5 . . ?
C103 C104 H10B 109.5 . . ?
C103 C104 H10C 109.5 . . ?
H10A C104 H10B 109.5 . . ?
H10A C104 H10C 109.5 . . ?
H10B C104 H10C 109.5 . . ?
C103 C105 H10D 109.5 . . ?
C103 C105 H10E 109.5 . . ?
C103 C105 H10F 109.5 . . ?
H10D C105 H10E 109.5 . . ?
H10D C105 H10F 109.5 . . ?
H10E C105 H10F 109.5 . . ?
C102 C106 H106 108.2 . . ?
C102 C106 C107 110.3(3) . . ?
C102 C106 C108 113.2(2) . . ?
C107 C106 H106 108.2 . . ?
C107 C106 C108 108.4(2) . . ?
C108 C106 H106 108.2 . . ?
C106 C107 H10G 109.5 . . ?
C106 C107 H10H 109.5 . . ?
C106 C107 H10I 109.5 . . ?
H10G C107 H10H 109.5 . . ?
H10G C107 H10I 109.5 . . ?
H10H C107 H10I 109.5 . . ?
C106 C108 H10J 109.5 . . ?
C106 C108 H10K 109.5 . . ?
C106 C108 H10L 109.5 . . ?
H10J C108 H10K 109.5 . . ?
H10J C108 H10L 109.5 . . ?
H10K C108 H10L 109.5 . . ?
Cl2 Ga1 Cl1 109.01(3) . . ?
Cl3 Ga1 Cl1 110.77(3) . . ?
Cl3 Ga1 Cl2 109.50(4) . . ?
Cl4 Ga1 Cl1 108.92(3) . . ?
Cl4 Ga1 Cl2 109.04(4) . . ?
Cl4 Ga1 Cl3 109.57(4) . . ?
Cl5 Ga2 Cl6 108.80(3) . . ?
Cl5 Ga2 Cl7 109.21(3) . . ?
Cl7 Ga2 Cl6 108.00(3) . . ?
Cl8 Ga2 Cl5 110.14(4) . . ?
Cl8 Ga2 Cl6 110.07(4) . . ?
Cl8 Ga2 Cl7 110.58(3) . . ?

loop_
_geom_bond_atom_site_label_1
_geom_bond_atom_site_label_2
_geom_bond_distance
_geom_bond_site_symmetry_2
_geom_bond_publ_flag
As1 C28 1.899(2) . ?
As1 C35 1.916(2) . ?
N1 C1 1.374(3) . ?
N1 C2 1.382(3) . ?
N1 C4 1.455(3) . ?
N2 C1 1.380(3) . ?
N2 C3 1.389(3) . ?
N2 C16 1.458(3) . ?
N3 C35 1.341(3) . ?
N3 C38 1.525(3) . ?
N3 C43 1.449(3) . ?
C1 C28 1.433(3) . ?
C2 H2 0.9300 . ?
C2 C3 1.340(4) . ?
C3 H3 0.9300 . ?
C4 C5 1.393(4) . ?
C4 C9 1.401(3) . ?
C5 C6 1.397(4) . ?
C5 C10 1.527(4) . ?
C6 H6 0.9300 . ?
C6 C7 1.387(4) . ?
C7 H7 0.9300 . ?
C7 C8 1.384(4) . ?
C8 H8 0.9300 . ?
C8 C9 1.396(4) . ?
C9 C13 1.518(4) . ?
C10 H10 0.9800 . ?
C10 C11 1.538(4) . ?
C10 C12 1.530(4) . ?
C11 H11A 0.9600 . ?
C11 H11B 0.9600 . ?
C11 H11C 0.9600 . ?
C12 H12A 0.9600 . ?
C12 H12B 0.9600 . ?
C12 H12C 0.9600 . ?
C13 H13 0.9800 . ?
C13 C14 1.535(4) . ?
C13 C15 1.526(4) . ?
C14 H14A 0.9600 . ?
C14 H14B 0.9600 . ?
C14 H14C 0.9600 . ?
C15 H15A 0.9600 . ?
C15 H15B 0.9600 . ?
C15 H15C 0.9600 . ?
C16 C17 1.400(4) . ?
C16 C21 1.410(4) . ?
C17 C18 1.406(3) . ?
C17 C22 1.519(4) . ?
C18 H18 0.9300 . ?
C18 C19 1.379(4) . ?
C19 H19 0.9300 . ?
C19 C20 1.379(4) . ?
C20 H20 0.9300 . ?
C20 C21 1.395(4) . ?
C21 C25 1.522(4) . ?
C22 H22 0.9800 . ?
C22 C23 1.537(4) . ?
C22 C24 1.537(4) . ?
C23 H23A 0.9600 . ?
C23 H23B 0.9600 . ?
C23 H23C 0.9600 . ?
C24 H24A 0.9600 . ?
C24 H24B 0.9600 . ?
C24 H24C 0.9600 . ?
C25 H25 0.9800 . ?
C25 C26 1.531(4) . ?
C25 C27 1.534(4) . ?
C26 H26A 0.9600 . ?
C26 H26B 0.9600 . ?
C26 H26C 0.9600 . ?
C27 H27A 0.9600 . ?
C27 H27B 0.9600 . ?
C27 H27C 0.9600 . ?
C28 C29 1.466(4) . ?
C29 C30 1.399(4) . ?
C29 C34 1.409(3) . ?
C30 H30 0.9300 . ?
C30 C31 1.388(4) . ?
C31 H31 0.9300 . ?
C31 C32 1.383(4) . ?
C32 H32 0.9300 . ?
C32 C33 1.381(4) . ?
C33 H33 0.9300 . ?
C33 C34 1.389(4) . ?
C34 H34 0.9300 . ?
C35 C36 1.538(3) . ?
C36 C37 1.548(3) . ?
C36 C39 1.527(3) . ?
C36 C40 1.538(4) . ?
C37 H37A 0.9700 . ?
C37 H37B 0.9700 . ?
C37 C38 1.526(4) . ?
C38 C41 1.519(4) . ?
C38 C42 1.529(4) . ?
C39 H39A 0.9600 . ?
C39 H39B 0.9600 . ?
C39 H39C 0.9600 . ?
C40 H40A 0.9600 . ?
C40 H40B 0.9600 . ?
C40 H40C 0.9600 . ?
C41 H41A 0.9600 . ?
C41 H41B 0.9600 . ?
C41 H41C 0.9600 . ?
C42 H42A 0.9600 . ?
C42 H42B 0.9600 . ?
C42 H42C 0.9600 . ?
C43 C44 1.405(4) . ?
C43 C48 1.420(4) . ?
C44 C45 1.398(4) . ?
C44 C49 1.530(4) . ?
C45 H45 0.9300 . ?
C45 C46 1.379(4) . ?
C46 H46 0.9300 . ?
C46 C47 1.378(4) . ?
C47 H47 0.9300 . ?
C47 C48 1.397(4) . ?
C48 C52 1.520(4) . ?
C49 H49 0.9800 . ?
C49 C50 1.524(4) . ?
C49 C51 1.542(4) . ?
C50 H50A 0.9600 . ?
C50 H50B 0.9600 . ?
C50 H50C 0.9600 . ?
C51 H51A 0.9600 . ?
C51 H51B 0.9600 . ?
C51 H51C 0.9600 . ?
C52 H52 0.9800 . ?
C52 C53 1.537(4) . ?
C52 C54 1.540(4) . ?
C53 H53A 0.9600 . ?
C53 H53B 0.9600 . ?
C53 H53C 0.9600 . ?
C54 H54A 0.9600 . ?
C54 H54B 0.9600 . ?
C54 H54C 0.9600 . ?
As2 C82 1.906(2) . ?
As2 C89 1.927(2) . ?
N4 C55 1.376(3) . ?
N4 C56 1.386(3) . ?
N4 C58 1.451(3) . ?
N5 C55 1.391(3) . ?
N5 C57 1.389(3) . ?
N5 C70 1.456(3) . ?
N6 C89 1.337(3) . ?
N6 C92 1.524(3) . ?
N6 C97 1.459(3) . ?
C55 C82 1.421(3) . ?
C56 H56 0.9300 . ?
C56 C57 1.342(4) . ?
C57 H57 0.9300 . ?
C58 C59 1.394(4) . ?
C58 C63 1.405(4) . ?
C59 C60 1.403(4) . ?
C59 C64 1.523(4) . ?
C60 H60 0.9300 . ?
C60 C61 1.375(4) . ?
C61 H61 0.9300 . ?
C61 C62 1.383(5) . ?
C62 H62 0.9300 . ?
C62 C63 1.392(4) . ?
C63 C67 1.519(4) . ?
C64 H64 0.9800 . ?
C64 C65 1.537(4) . ?
C64 C66 1.523(4) . ?
C65 H65A 0.9600 . ?
C65 H65B 0.9600 . ?
C65 H65C 0.9600 . ?
C66 H66A 0.9600 . ?
C66 H66B 0.9600 . ?
C66 H66C 0.9600 . ?
C67 H67 0.9800 . ?
C67 C68 1.534(4) . ?
C67 C69 1.534(4) . ?
C68 H68A 0.9600 . ?
C68 H68B 0.9600 . ?
C68 H68C 0.9600 . ?
C69 H69A 0.9600 . ?
C69 H69B 0.9600 . ?
C69 H69C 0.9600 . ?
C70 C71 1.408(3) . ?
C70 C75 1.396(4) . ?
C71 C72 1.403(4) . ?
C71 C76 1.513(4) . ?
C72 H72 0.9300 . ?
C72 C73 1.377(4) . ?
C73 H73 0.9300 . ?
C73 C74 1.382(4) . ?
C74 H74 0.9300 . ?
C74 C75 1.395(4) . ?
C75 C79 1.528(4) . ?
C76 H76 0.9800 . ?
C76 C77 1.534(4) . ?
C76 C78 1.538(4) . ?
C77 H77A 0.9600 . ?
C77 H77B 0.9600 . ?
C77 H77C 0.9600 . ?
C78 H78A 0.9600 . ?
C78 H78B 0.9600 . ?
C78 H78C 0.9600 . ?
C79 H79 0.9800 . ?
C79 C80 1.538(4) . ?
C79 C81 1.530(4) . ?
C80 H80A 0.9600 . ?
C80 H80B 0.9600 . ?
C80 H80C 0.9600 . ?
C81 H81A 0.9600 . ?
C81 H81B 0.9600 . ?
C81 H81C 0.9600 . ?
C82 C83 1.482(3) . ?
C83 C84 1.396(4) . ?
C83 C88 1.394(4) . ?
C84 H84 0.9300 . ?
C84 C85 1.399(4) . ?
C85 H85 0.9300 . ?
C85 C86 1.380(4) . ?
C86 H86 0.9300 . ?
C86 C87 1.382(4) . ?
C87 H87 0.9300 . ?
C87 C88 1.393(4) . ?
C88 H88 0.9300 . ?
C89 C90 1.533(4) . ?
C90 C91 1.550(3) . ?
C90 C93 1.530(3) . ?
C90 C94 1.542(3) . ?
C91 H91A 0.9700 . ?
C91 H91B 0.9700 . ?
C91 C92 1.523(4) . ?
C92 C95 1.527(4) . ?
C92 C96 1.531(4) . ?
C93 H93A 0.9600 . ?
C93 H93B 0.9600 . ?
C93 H93C 0.9600 . ?
C94 H94A 0.9600 . ?
C94 H94B 0.9600 . ?
C94 H94C 0.9600 . ?
C95 H95A 0.9600 . ?
C95 H95B 0.9600 . ?
C95 H95C 0.9600 . ?
C96 H96A 0.9600 . ?
C96 H96B 0.9600 . ?
C96 H96C 0.9600 . ?
C97 C98 1.411(4) . ?
C97 C102 1.410(4) . ?
C98 C99 1.396(4) . ?
C98 C103 1.519(4) . ?
C99 H99 0.9300 . ?
C99 C100 1.376(5) . ?
C100 H100 0.9300 . ?
C100 C101 1.369(5) . ?
C101 H101 0.9300 . ?
C101 C102 1.399(4) . ?
C102 C106 1.516(4) . ?
C103 H103 0.9800 . ?
C103 C104 1.536(4) . ?
C103 C105 1.533(4) . ?
C104 H10A 0.9600 . ?
C104 H10B 0.9600 . ?
C104 H10C 0.9600 . ?
C105 H10D 0.9600 . ?
C105 H10E 0.9600 . ?
C105 H10F 0.9600 . ?
C106 H106 0.9800 . ?
C106 C107 1.536(4) . ?
C106 C108 1.547(4) . ?
C107 H10G 0.9600 . ?
C107 H10H 0.9600 . ?
C107 H10I 0.9600 . ?
C108 H10J 0.9600 . ?
C108 H10K 0.9600 . ?
C108 H10L 0.9600 . ?
Ga1 Cl1 2.1852(7) . ?
Ga1 Cl2 2.1764(8) . ?
Ga1 Cl3 2.1686(8) . ?
Ga1 Cl4 2.1680(8) . ?
Ga2 Cl5 2.1773(8) . ?
Ga2 Cl6 2.1853(7) . ?
Ga2 Cl7 2.1828(7) . ?
Ga2 Cl8 2.1615(9) . ?

loop_
_geom_torsion_atom_site_label_1
_geom_torsion_atom_site_label_2
_geom_torsion_atom_site_label_3
_geom_torsion_atom_site_label_4
_geom_torsion
_geom_torsion_site_symmetry_1
_geom_torsion_site_symmetry_2
_geom_torsion_site_symmetry_3
_geom_torsion_site_symmetry_4
_geom_torsion_publ_flag
As1 C28 C29 C30 -138.8(2) . . . . ?
As1 C28 C29 C34 38.0(3) . . . . ?
As1 C35 C36 C37 148.87(19) . . . . ?
As1 C35 C36 C39 31.9(3) . . . . ?
As1 C35 C36 C40 -92.2(3) . . . . ?
N1 C1 C28 As1 48.0(3) . . . . ?
N1 C1 C28 C29 -144.5(3) . . . . ?
N1 C2 C3 N2 0.2(3) . . . . ?
N1 C4 C5 C6 -177.9(2) . . . . ?
N1 C4 C5 C10 -2.1(3) . . . . ?
N1 C4 C9 C8 179.4(2) . . . . ?
N1 C4 C9 C13 4.0(3) . . . . ?
N2 C1 C28 As1 -133.4(2) . . . . ?
N2 C1 C28 C29 34.1(3) . . . . ?
N2 C16 C17 C18 -173.1(2) . . . . ?
N2 C16 C17 C22 5.8(4) . . . . ?
N2 C16 C21 C20 174.9(2) . . . . ?
N2 C16 C21 C25 -0.4(3) . . . . ?
N3 C35 C36 C37 -18.4(3) . . . . ?
N3 C35 C36 C39 -135.4(2) . . . . ?
N3 C35 C36 C40 100.6(2) . . . . ?
N3 C43 C44 C45 -178.2(2) . . . . ?
N3 C43 C44 C49 3.1(4) . . . . ?
N3 C43 C48 C47 177.9(2) . . . . ?
N3 C43 C48 C52 -4.9(4) . . . . ?
C1 N1 C2 C3 -0.1(3) . . . . ?
C1 N1 C4 C5 -96.6(3) . . . . ?
C1 N1 C4 C9 89.0(3) . . . . ?
C1 N2 C3 C2 -0.3(3) . . . . ?
C1 N2 C16 C17 -122.9(3) . . . . ?
C1 N2 C16 C21 65.0(3) . . . . ?
C1 C28 C29 C30 54.4(3) . . . . ?
C1 C28 C29 C34 -128.9(2) . . . . ?
C2 N1 C1 N2 -0.1(3) . . . . ?
C2 N1 C1 C28 178.8(2) . . . . ?
C2 N1 C4 C5 74.9(3) . . . . ?
C2 N1 C4 C9 -99.5(3) . . . . ?
C3 N2 C1 N1 0.2(3) . . . . ?
C3 N2 C1 C28 -178.7(2) . . . . ?
C3 N2 C16 C17 77.6(3) . . . . ?
C3 N2 C16 C21 -94.5(3) . . . . ?
C4 N1 C1 N2 172.2(2) . . . . ?
C4 N1 C1 C28 -8.9(4) . . . . ?
C4 N1 C2 C3 -173.0(2) . . . . ?
C4 C5 C6 C7 -0.9(4) . . . . ?
C4 C5 C10 C11 -103.7(3) . . . . ?
C4 C5 C10 C12 132.2(3) . . . . ?
C4 C9 C13 C14 76.5(3) . . . . ?
C4 C9 C13 C15 -162.0(2) . . . . ?
C5 C4 C9 C8 5.4(4) . . . . ?
C5 C4 C9 C13 -170.0(2) . . . . ?
C5 C6 C7 C8 3.7(4) . . . . ?
C6 C5 C10 C11 72.0(3) . . . . ?
C6 C5 C10 C12 -52.2(3) . . . . ?
C6 C7 C8 C9 -1.9(4) . . . . ?
C7 C8 C9 C4 -2.5(4) . . . . ?
C7 C8 C9 C13 173.0(2) . . . . ?
C8 C9 C13 C14 -98.6(3) . . . . ?
C8 C9 C13 C15 22.9(3) . . . . ?
C9 C4 C5 C6 -3.8(4) . . . . ?
C9 C4 C5 C10 172.0(2) . . . . ?
C10 C5 C6 C7 -176.8(2) . . . . ?
C16 N2 C1 N1 -161.1(2) . . . . ?
C16 N2 C1 C28 19.9(4) . . . . ?
C16 N2 C3 C2 162.6(2) . . . . ?
C16 C17 C18 C19 -1.0(4) . . . . ?
C16 C17 C22 C23 -96.0(3) . . . . ?
C16 C17 C22 C24 142.2(3) . . . . ?
C16 C21 C25 C26 87.1(3) . . . . ?
C16 C21 C25 C27 -148.7(3) . . . . ?
C17 C16 C21 C20 3.2(4) . . . . ?
C17 C16 C21 C25 -172.1(2) . . . . ?
C17 C18 C19 C20 1.8(4) . . . . ?
C18 C17 C22 C23 82.9(3) . . . . ?
C18 C17 C22 C24 -38.8(3) . . . . ?
C18 C19 C20 C21 0.0(4) . . . . ?
C19 C20 C21 C16 -2.4(4) . . . . ?
C19 C20 C21 C25 173.1(3) . . . . ?
C20 C21 C25 C26 -88.1(3) . . . . ?
C20 C21 C25 C27 36.2(3) . . . . ?
C21 C16 C17 C18 -1.6(4) . . . . ?
C21 C16 C17 C22 177.4(2) . . . . ?
C22 C17 C18 C19 180.0(2) . . . . ?
C28 C29 C30 C31 176.4(2) . . . . ?
C28 C29 C34 C33 -177.0(2) . . . . ?
C29 C30 C31 C32 0.6(4) . . . . ?
C30 C29 C34 C33 -0.1(4) . . . . ?
C30 C31 C32 C33 -0.1(4) . . . . ?
C31 C32 C33 C34 -0.5(4) . . . . ?
C32 C33 C34 C29 0.6(4) . . . . ?
C34 C29 C30 C31 -0.5(4) . . . . ?
C35 As1 C28 C1 -152.30(18) . . . . ?
C35 As1 C28 C29 41.2(2) . . . . ?
C35 N3 C38 C37 15.8(3) . . . . ?
C35 N3 C38 C41 134.9(2) . . . . ?
C35 N3 C38 C42 -104.2(2) . . . . ?
C35 N3 C43 C44 -93.4(3) . . . . ?
C35 N3 C43 C48 87.0(3) . . . . ?
C35 C36 C37 C38 28.2(3) . . . . ?
C36 C37 C38 N3 -26.7(3) . . . . ?
C36 C37 C38 C41 -145.9(2) . . . . ?
C36 C37 C38 C42 90.8(3) . . . . ?
C38 N3 C35 As1 -167.35(16) . . . . ?
C38 N3 C35 C36 1.8(3) . . . . ?
C38 N3 C43 C44 86.2(3) . . . . ?
C38 N3 C43 C48 -93.4(3) . . . . ?
C39 C36 C37 C38 146.2(2) . . . . ?
C40 C36 C37 C38 -92.1(3) . . . . ?
C43 N3 C35 As1 12.3(3) . . . . ?
C43 N3 C35 C36 -178.6(2) . . . . ?
C43 N3 C38 C37 -163.8(2) . . . . ?
C43 N3 C38 C41 -44.7(3) . . . . ?
C43 N3 C38 C42 76.2(3) . . . . ?
C43 C44 C45 C46 -0.7(4) . . . . ?
C43 C44 C49 C50 113.2(3) . . . . ?
C43 C44 C49 C51 -124.6(3) . . . . ?
C43 C48 C52 C53 -117.5(3) . . . . ?
C43 C48 C52 C54 121.1(3) . . . . ?
C44 C43 C48 C47 -1.7(4) . . . . ?
C44 C43 C48 C52 175.5(2) . . . . ?
C44 C45 C46 C47 0.5(5) . . . . ?
C45 C44 C49 C50 -65.6(3) . . . . ?
C45 C44 C49 C51 56.6(3) . . . . ?
C45 C46 C47 C48 -0.9(5) . . . . ?
C46 C47 C48 C43 1.5(4) . . . . ?
C46 C47 C48 C52 -175.9(3) . . . . ?
C47 C48 C52 C53 59.6(3) . . . . ?
C47 C48 C52 C54 -61.7(3) . . . . ?
C48 C43 C44 C45 1.4(4) . . . . ?
C48 C43 C44 C49 -177.3(2) . . . . ?
C49 C44 C45 C46 178.1(3) . . . . ?
As2 C82 C83 C84 133.3(2) . . . . ?
As2 C82 C83 C88 -43.7(3) . . . . ?
As2 C89 C90 C91 -148.3(2) . . . . ?
As2 C89 C90 C93 -30.7(3) . . . . ?
As2 C89 C90 C94 94.1(3) . . . . ?
N4 C55 C82 As2 -32.4(4) . . . . ?
N4 C55 C82 C83 158.8(3) . . . . ?
N4 C56 C57 N5 0.1(3) . . . . ?
N4 C58 C59 C60 -175.0(2) . . . . ?
N4 C58 C59 C64 2.0(3) . . . . ?
N4 C58 C63 C62 173.0(2) . . . . ?
N4 C58 C63 C67 -5.4(4) . . . . ?
N5 C55 C82 As2 146.6(2) . . . . ?
N5 C55 C82 C83 -22.2(4) . . . . ?
N5 C70 C71 C72 168.0(2) . . . . ?
N5 C70 C71 C76 -10.6(4) . . . . ?
N5 C70 C75 C74 -168.3(2) . . . . ?
N5 C70 C75 C79 7.9(3) . . . . ?
N6 C89 C90 C91 18.6(3) . . . . ?
N6 C89 C90 C93 136.2(2) . . . . ?
N6 C89 C90 C94 -99.1(2) . . . . ?
N6 C97 C98 C99 -175.1(2) . . . . ?
N6 C97 C98 C103 7.7(4) . . . . ?
N6 C97 C102 C101 175.4(2) . . . . ?
N6 C97 C102 C106 -7.5(4) . . . . ?
C55 N4 C56 C57 -0.6(3) . . . . ?
C55 N4 C58 C59 -91.9(3) . . . . ?
C55 N4 C58 C63 95.8(3) . . . . ?
C55 N5 C57 C56 0.4(3) . . . . ?
C55 N5 C70 C71 123.3(3) . . . . ?
C55 N5 C70 C75 -67.8(4) . . . . ?
C55 C82 C83 C84 -58.1(3) . . . . ?
C55 C82 C83 C88 124.9(3) . . . . ?
C56 N4 C55 N5 0.9(3) . . . . ?
C56 N4 C55 C82 -180.0(3) . . . . ?
C56 N4 C58 C59 92.7(3) . . . . ?
C56 N4 C58 C63 -79.6(3) . . . . ?
C57 N5 C55 N4 -0.8(3) . . . . ?
C57 N5 C55 C82 -179.9(2) . . . . ?
C57 N5 C70 C71 -71.5(3) . . . . ?
C57 N5 C70 C75 97.5(3) . . . . ?
C58 N4 C55 N5 -175.0(2) . . . . ?
C58 N4 C55 C82 4.2(4) . . . . ?
C58 N4 C56 C57 175.6(2) . . . . ?
C58 C59 C60 C61 2.8(4) . . . . ?
C58 C59 C64 C65 -81.8(3) . . . . ?
C58 C59 C64 C66 156.2(2) . . . . ?
C58 C63 C67 C68 98.7(3) . . . . ?
C58 C63 C67 C69 -137.5(3) . . . . ?
C59 C58 C63 C62 1.2(4) . . . . ?
C59 C58 C63 C67 -177.3(2) . . . . ?
C59 C60 C61 C62 -0.3(4) . . . . ?
C60 C59 C64 C65 95.1(3) . . . . ?
C60 C59 C64 C66 -26.9(3) . . . . ?
C60 C61 C62 C63 -1.9(4) . . . . ?
C61 C62 C63 C58 1.5(4) . . . . ?
C61 C62 C63 C67 180.0(3) . . . . ?
C62 C63 C67 C68 -79.7(3) . . . . ?
C62 C63 C67 C69 44.2(4) . . . . ?
C63 C58 C59 C60 -3.3(4) . . . . ?
C63 C58 C59 C64 173.8(2) . . . . ?
C64 C59 C60 C61 -174.3(2) . . . . ?
C70 N5 C55 N4 165.4(2) . . . . ?
C70 N5 C55 C82 -13.8(4) . . . . ?
C70 N5 C57 C56 -167.9(2) . . . . ?
C70 C71 C72 C73 0.6(4) . . . . ?
C70 C71 C76 C77 102.0(3) . . . . ?
C70 C71 C76 C78 -135.4(3) . . . . ?
C70 C75 C79 C80 -86.5(3) . . . . ?
C70 C75 C79 C81 149.6(2) . . . . ?
C71 C70 C75 C74 -0.1(4) . . . . ?
C71 C70 C75 C79 176.1(2) . . . . ?
C71 C72 C73 C74 -0.3(4) . . . . ?
C72 C71 C76 C77 -76.5(3) . . . . ?
C72 C71 C76 C78 46.1(3) . . . . ?
C72 C73 C74 C75 -0.2(4) . . . . ?
C73 C74 C75 C70 0.5(4) . . . . ?
C73 C74 C75 C79 -175.8(2) . . . . ?
C74 C75 C79 C80 89.6(3) . . . . ?
C74 C75 C79 C81 -34.3(3) . . . . ?
C75 C70 C71 C72 -0.4(4) . . . . ?
C75 C70 C71 C76 -178.9(2) . . . . ?
C76 C71 C72 C73 179.2(2) . . . . ?
C82 C83 C84 C85 -175.2(2) . . . . ?
C82 C83 C88 C87 176.0(2) . . . . ?
C83 C84 C85 C86 -0.8(4) . . . . ?
C84 C83 C88 C87 -1.0(4) . . . . ?
C84 C85 C86 C87 -0.9(4) . . . . ?
C85 C86 C87 C88 1.6(4) . . . . ?
C86 C87 C88 C83 -0.7(4) . . . . ?
C88 C83 C84 C85 1.8(4) . . . . ?
C89 N6 C92 C91 -16.3(3) . . . . ?
C89 N6 C92 C95 -134.8(2) . . . . ?
C89 N6 C92 C96 104.9(2) . . . . ?
C89 N6 C97 C98 -83.7(3) . . . . ?
C89 N6 C97 C102 99.4(3) . . . . ?
C89 C90 C91 C92 -28.6(2) . . . . ?
C90 C91 C92 N6 27.3(2) . . . . ?
C90 C91 C92 C95 146.1(2) . . . . ?
C90 C91 C92 C96 -90.8(2) . . . . ?
C92 N6 C89 As2 167.38(16) . . . . ?
C92 N6 C89 C90 -1.6(3) . . . . ?
C92 N6 C97 C98 93.3(3) . . . . ?
C92 N6 C97 C102 -83.6(3) . . . . ?
C93 C90 C91 C92 -148.3(2) . . . . ?
C94 C90 C91 C92 90.4(2) . . . . ?
C97 N6 C89 As2 -15.5(3) . . . . ?
C97 N6 C89 C90 175.5(2) . . . . ?
C97 N6 C92 C91 166.4(2) . . . . ?
C97 N6 C92 C95 47.9(3) . . . . ?
C97 N6 C92 C96 -72.4(3) . . . . ?
C97 C98 C99 C100 -1.3(4) . . . . ?
C97 C98 C103 C104 114.1(3) . . . . ?
C97 C98 C103 C105 -124.2(3) . . . . ?
C97 C102 C106 C107 -110.8(3) . . . . ?
C97 C102 C106 C108 127.5(3) . . . . ?
C98 C97 C102 C101 -1.5(4) . . . . ?
C98 C97 C102 C106 175.6(3) . . . . ?
C98 C99 C100 C101 0.5(5) . . . . ?
C99 C98 C103 C104 -63.1(3) . . . . ?
C99 C98 C103 C105 58.7(3) . . . . ?
C99 C100 C101 C102 -0.2(5) . . . . ?
C100 C101 C102 C97 0.7(4) . . . . ?
C100 C101 C102 C106 -176.6(3) . . . . ?
C101 C102 C106 C107 66.3(3) . . . . ?
C101 C102 C106 C108 -55.5(4) . . . . ?
C102 C97 C98 C99 1.7(4) . . . . ?
C102 C97 C98 C103 -175.4(3) . . . . ?
C103 C98 C99 C100 176.1(3) . . . . ?

loop_
_exptl_oxdiff_crystal_face_indexfrac_h
_exptl_oxdiff_crystal_face_indexfrac_k
_exptl_oxdiff_crystal_face_indexfrac_l
_exptl_oxdiff_crystal_face_x
_exptl_oxdiff_crystal_face_y
_exptl_oxdiff_crystal_face_z
-0.0011 1.0003 -0.0003 -0.0069 -0.0315 0.0196
0.0011 -1.0003 0.0003 0.0069 0.0315 -0.0196
-0.0010 2.0001 4.9963 -0.1204 0.0269 0.0799
0.0010 -2.0001 -4.9963 0.1204 -0.0269 -0.0799
5.0011 -2.9918 1.0018 -0.1735 0.0107 -0.2864
-5.0011 2.9918 -1.0018 0.1735 -0.0107 0.2864
